data_7021538
loop_
_publ_author_name
'Qiu, Jinshui'
'Lu, Min'
'Yao, Yingming'
'Zhang, Yong'
'Wang, Yaorong'
'Shen, Qi'

_publ_section_title
;
 Synthesis and characterization of bimetallic lanthanide-alkali metal
 complexes stabilized by aminophenoxy ligands and their catalytic activity
 for the polymerization of 2,2-dimethyltrimethylene carbonate.
;
_journal_issue 28
_journal_name_full 'Dalton transactions (Cambridge, England : 2003)'
_journal_page_first 10179
_journal_page_last 10189
_journal_paper_doi 10.1039/c3dt50918d
_journal_volume 42
_journal_year 2013
_chemical_formula_moiety 'C78 H111 Li3 N3 O9 Yb, 1.5(C6 H14)'
_chemical_formula_sum 'C87 H132 Li3 N3 O9 Yb'
_chemical_formula_weight 1557.82
_chemical_name_systematic
; 
 ? 
;
_space_group_IT_number 2
_symmetry_cell_setting triclinic
_symmetry_Int_Tables_number 2
_symmetry_space_group_name_Hall '-P 1'
_symmetry_space_group_name_H-M 'P -1'
_atom_sites_solution_hydrogens geom
_atom_sites_solution_primary direct
_atom_sites_solution_secondary difmap
_audit_creation_method SHELXL-97
_cell_angle_alpha 81.372(6)
_cell_angle_beta 76.812(6)
_cell_angle_gamma 68.451(5)
_cell_formula_units_Z 2
_cell_length_a 16.5384(10)
_cell_length_b 16.5622(8)
_cell_length_c 17.3853(13)
_cell_measurement_reflns_used 20635
_cell_measurement_temperature 223(2)
_cell_measurement_theta_max 27.5
_cell_measurement_theta_min 3.0
_cell_volume 4300.8(5)
_computing_cell_refinement CrystalClear
_computing_data_collection CrystalClear
_computing_data_reduction CrystalStructure
_computing_molecular_graphics 'Bruker SHELXTL'
_computing_publication_material 'Bruker SHELXTL'
_computing_structure_refinement 'SHELXL-97 (Sheldrick, 1997)'
_computing_structure_solution 'SHELXS-97 (Sheldrick, 1990)'
_diffrn_ambient_temperature 223(2)
_diffrn_detector_area_resol_mean 14.63
_diffrn_measured_fraction_theta_full 0.993
_diffrn_measured_fraction_theta_max 0.993
_diffrn_measurement_device_type 'Rigaku Saturn'
_diffrn_measurement_method \w
_diffrn_radiation_monochromator graphite
_diffrn_radiation_source 'fine-focus sealed tube'
_diffrn_radiation_type MoK\a
_diffrn_radiation_wavelength 0.71075
_diffrn_reflns_av_R_equivalents 0.0633
_diffrn_reflns_av_unetI/netI 0.0936
_diffrn_reflns_limit_h_max 17
_diffrn_reflns_limit_h_min -20
_diffrn_reflns_limit_k_max 20
_diffrn_reflns_limit_k_min -20
_diffrn_reflns_limit_l_max 21
_diffrn_reflns_limit_l_min -17
_diffrn_reflns_number 35169
_diffrn_reflns_theta_full 25.50
_diffrn_reflns_theta_max 25.50
_diffrn_reflns_theta_min 3.02
_exptl_absorpt_coefficient_mu 1.141
_exptl_absorpt_correction_T_max 0.818
_exptl_absorpt_correction_T_min 0.525
_exptl_absorpt_correction_type multi-scan
_exptl_absorpt_process_details 'Jacobson, R. (1998) Private communication'
_exptl_crystal_colour yellow
_exptl_crystal_density_diffrn 1.203
_exptl_crystal_density_method 'not measured'
_exptl_crystal_description prism
_exptl_crystal_F_000 1652
_exptl_crystal_size_max 0.80
_exptl_crystal_size_mid 0.30
_exptl_crystal_size_min 0.18
_refine_diff_density_max 1.051
_refine_diff_density_min -1.364
_refine_diff_density_rms 0.093
_refine_ls_extinction_method none
_refine_ls_goodness_of_fit_ref 1.146
_refine_ls_hydrogen_treatment constr
_refine_ls_matrix_type full
_refine_ls_number_parameters 880
_refine_ls_number_reflns 15881
_refine_ls_number_restraints 36
_refine_ls_restrained_S_all 1.159
_refine_ls_R_factor_all 0.0684
_refine_ls_R_factor_gt 0.0591
_refine_ls_shift/su_max 0.000
_refine_ls_shift/su_mean 0.000
_refine_ls_structure_factor_coef Fsqd
_refine_ls_weighting_details 'calc w=1/[\s^2^(Fo^2^)+(0.0505P)^2^+0.2539P] where P=(Fo^2^+2Fc^2^)/3'
_refine_ls_weighting_scheme calc
_refine_ls_wR_factor_gt 0.1327
_refine_ls_wR_factor_ref 0.1389
_reflns_number_gt 14088
_reflns_number_total 15881
_reflns_threshold_expression >2sigma(I)
_cod_data_source_file c3dt50918d.txt
_cod_data_source_block shelxl
_cod_database_code 7021538

loop_
_symmetry_equiv_pos_as_xyz
'x, y, z'
'-x, -y, -z'

loop_
_atom_site_label
_atom_site_type_symbol
_atom_site_fract_x
_atom_site_fract_y
_atom_site_fract_z
_atom_site_U_iso_or_equiv
_atom_site_adp_type
_atom_site_occupancy
_atom_site_symmetry_multiplicity
_atom_site_calc_flag
_atom_site_refinement_flags
_atom_site_disorder_assembly
_atom_site_disorder_group
Yb1 Yb 0.536841(14) 0.198752(12) 0.194857(12) 0.03159(9) Uani 1 1 d . C .
O1 O 0.6741(2) 0.1986(2) 0.1519(2) 0.0363(8) Uani 1 1 d . C .
O2 O 0.1641(3) 0.5541(3) 0.1206(3) 0.0670(13) Uani 1 1 d . . .
O3 O 0.5674(2) 0.05838(19) 0.24542(19) 0.0345(8) Uani 1 1 d . C .
O4 O 0.3993(3) 0.2991(2) -0.1732(2) 0.0604(12) Uani 1 1 d . C .
O5 O 0.4094(2) 0.1799(2) 0.2140(2) 0.0349(8) Uani 1 1 d . C .
O6 O 0.7102(4) 0.2632(3) 0.5084(3) 0.0805(15) Uani 1 1 d . C .
O7 O 0.7576(3) 0.1627(3) -0.0432(3) 0.0706(13) Uani 1 1 d D . .
O8 O 0.3840(3) -0.0079(3) 0.3046(3) 0.0610(12) Uani 1 1 d . C .
O9 O 0.4730(3) 0.4811(3) 0.3029(3) 0.0788(15) Uani 1 1 d . . .
N1 N 0.5107(3) 0.3485(2) 0.1609(2) 0.0308(9) Uani 1 1 d . C .
N2 N 0.5798(3) 0.1255(2) 0.0744(2) 0.0339(10) Uani 1 1 d . . .
N3 N 0.4765(3) 0.2450(2) 0.3268(2) 0.0338(9) Uani 1 1 d . . .
C1 C 0.7157(3) 0.2559(3) 0.1501(3) 0.0346(11) Uani 1 1 d . . .
C2 C 0.8035(4) 0.2296(3) 0.1638(3) 0.0375(12) Uani 1 1 d . C .
C3 C 0.8409(4) 0.2929(3) 0.1590(3) 0.0441(13) Uani 1 1 d . . .
H3 H 0.8994 0.2753 0.1671 0.053 Uiso 1 1 calc R C .
C4 C 0.7968(4) 0.3809(3) 0.1429(4) 0.0453(14) Uani 1 1 d . A .
C5 C 0.7103(3) 0.4057(3) 0.1316(3) 0.0394(12) Uani 1 1 d . . .
H5 H 0.6780 0.4651 0.1225 0.047 Uiso 1 1 calc R C .
C6 C 0.6701(3) 0.3447(3) 0.1335(3) 0.0351(11) Uani 1 1 d . C .
C7 C 0.5805(3) 0.3771(3) 0.1093(3) 0.0352(12) Uani 1 1 d . . .
H7A H 0.5591 0.4408 0.1054 0.042 Uiso 1 1 calc R C .
H7B H 0.5888 0.3588 0.0561 0.042 Uiso 1 1 calc R . .
C8 C 0.4259(3) 0.4013(3) 0.1489(3) 0.0340(11) Uani 1 1 d . . .
C9 C 0.4046(4) 0.4617(3) 0.0828(3) 0.0422(13) Uani 1 1 d . C .
H9 H 0.4506 0.4687 0.0423 0.051 Uiso 1 1 calc R . .
C10 C 0.3182(4) 0.5101(3) 0.0770(3) 0.0460(14) Uani 1 1 d . . .
H10 H 0.3067 0.5495 0.0325 0.055 Uiso 1 1 calc R C .
C11 C 0.2490(4) 0.5028(3) 0.1333(4) 0.0477(14) Uani 1 1 d . C .
C12 C 0.2653(4) 0.4468(3) 0.1997(3) 0.0450(13) Uani 1 1 d . . .
H12 H 0.2183 0.4414 0.2399 0.054 Uiso 1 1 calc R C .
C13 C 0.3520(3) 0.3988(3) 0.2062(3) 0.0361(12) Uani 1 1 d . C .
H13 H 0.3620 0.3618 0.2524 0.043 Uiso 1 1 calc R . .
C14 C 0.0943(4) 0.5288(5) 0.1650(6) 0.090(3) Uani 1 1 d . . .
H14A H 0.1077 0.4674 0.1603 0.135 Uiso 1 1 calc R . .
H14B H 0.0404 0.5624 0.1454 0.135 Uiso 1 1 calc R . .
H14C H 0.0865 0.5389 0.2202 0.135 Uiso 1 1 calc R . .
C15 C 0.8588(4) 0.1325(3) 0.1821(4) 0.0464(14) Uani 1 1 d . . .
C16 C 0.9520(4) 0.1215(4) 0.1925(5) 0.068(2) Uani 1 1 d . C .
H16A H 0.9820 0.0616 0.2100 0.102 Uiso 1 1 calc R . .
H16B H 0.9478 0.1596 0.2316 0.102 Uiso 1 1 calc R . .
H16C H 0.9853 0.1365 0.1423 0.102 Uiso 1 1 calc R . .
C17 C 0.8697(5) 0.0776(4) 0.1140(4) 0.0671(19) Uani 1 1 d . C .
H17A H 0.9171 0.0223 0.1186 0.101 Uiso 1 1 calc R . .
H17B H 0.8838 0.1085 0.0637 0.101 Uiso 1 1 calc R . .
H17C H 0.8149 0.0675 0.1166 0.101 Uiso 1 1 calc R . .
C18 C 0.8117(4) 0.0973(4) 0.2593(4) 0.0602(17) Uani 1 1 d . C .
H18A H 0.7512 0.1075 0.2551 0.090 Uiso 1 1 calc R . .
H18B H 0.8117 0.1269 0.3034 0.090 Uiso 1 1 calc R . .
H18C H 0.8425 0.0353 0.2679 0.090 Uiso 1 1 calc R . .
C19 C 0.8450(4) 0.4472(4) 0.1349(5) 0.068(2) Uani 1 1 d D . .
C20 C 0.8875(11) 0.4325(10) 0.2085(9) 0.0830(19) Uiso 0.50 1 d PD A 1
H20A H 0.9168 0.3707 0.2197 0.124 Uiso 0.50 1 calc PR A 1
H20B H 0.8419 0.4559 0.2537 0.124 Uiso 0.50 1 calc PR A 1
H20C H 0.9304 0.4618 0.1985 0.124 Uiso 0.50 1 calc PR A 1
C20' C 0.8105(11) 0.4904(10) 0.2142(8) 0.0830(19) Uiso 0.50 1 d PD A 2
H20D H 0.8219 0.4460 0.2575 0.124 Uiso 0.50 1 calc PR A 2
H20E H 0.7473 0.5218 0.2199 0.124 Uiso 0.50 1 calc PR A 2
H20F H 0.8406 0.5306 0.2151 0.124 Uiso 0.50 1 calc PR A 2
C21 C 0.7887(11) 0.5381(9) 0.1140(10) 0.0830(19) Uiso 0.50 1 d PD A 1
H21A H 0.8218 0.5768 0.1100 0.124 Uiso 0.50 1 calc PR A 1
H21B H 0.7360 0.5561 0.1548 0.124 Uiso 0.50 1 calc PR A 1
H21C H 0.7718 0.5407 0.0636 0.124 Uiso 0.50 1 calc PR A 1
C21' C 0.8132(12) 0.5236(9) 0.0736(9) 0.0830(19) Uiso 0.50 1 d PD A 2
H21D H 0.8508 0.5586 0.0645 0.124 Uiso 0.50 1 calc PR A 2
H21E H 0.7526 0.5592 0.0936 0.124 Uiso 0.50 1 calc PR A 2
H21F H 0.8162 0.5010 0.0243 0.124 Uiso 0.50 1 calc PR A 2
C22 C 0.9258(10) 0.4185(10) 0.0688(9) 0.0830(19) Uiso 0.50 1 d PD A 1
H22A H 0.9561 0.4602 0.0592 0.124 Uiso 0.50 1 calc PR A 1
H22B H 0.9069 0.4152 0.0208 0.124 Uiso 0.50 1 calc PR A 1
H22C H 0.9656 0.3617 0.0843 0.124 Uiso 0.50 1 calc PR A 1
C22' C 0.9432(9) 0.4114(10) 0.1261(11) 0.0830(19) Uiso 0.50 1 d PD A 2
H22D H 0.9685 0.3779 0.0798 0.124 Uiso 0.50 1 calc PR A 2
H22E H 0.9593 0.3740 0.1729 0.124 Uiso 0.50 1 calc PR A 2
H22F H 0.9658 0.4588 0.1199 0.124 Uiso 0.50 1 calc PR A 2
C23 C 0.6440(3) -0.0049(3) 0.2198(3) 0.0305(11) Uani 1 1 d . . .
C24 C 0.7000(3) -0.0614(3) 0.2711(3) 0.0351(12) Uani 1 1 d . C .
C25 C 0.7802(4) -0.1196(3) 0.2359(3) 0.0393(12) Uani 1 1 d . . .
H25 H 0.8185 -0.1555 0.2695 0.047 Uiso 1 1 calc R C .
C26 C 0.8084(4) -0.1291(3) 0.1550(3) 0.0406(13) Uani 1 1 d . C .
C27 C 0.7484(3) -0.0778(3) 0.1070(3) 0.0366(12) Uani 1 1 d . . .
H27 H 0.7629 -0.0845 0.0523 0.044 Uiso 1 1 calc R C .
C28 C 0.6685(3) -0.0175(3) 0.1377(3) 0.0327(11) Uani 1 1 d . C .
C29 C 0.6009(4) 0.0296(3) 0.0848(3) 0.0361(12) Uani 1 1 d . C .
H29A H 0.6235 0.0060 0.0326 0.043 Uiso 1 1 calc R . .
H29B H 0.5461 0.0177 0.1074 0.043 Uiso 1 1 calc R . .
C30 C 0.5342(3) 0.1639(3) 0.0122(3) 0.0323(11) Uani 1 1 d . C .
C31 C 0.5128(4) 0.2540(3) -0.0074(3) 0.0433(13) Uani 1 1 d . . .
H31 H 0.5287 0.2865 0.0227 0.052 Uiso 1 1 calc R C .
C32 C 0.4697(4) 0.2962(3) -0.0687(3) 0.0485(15) Uani 1 1 d . C .
H32 H 0.4582 0.3563 -0.0806 0.058 Uiso 1 1 calc R . .
C33 C 0.4432(4) 0.2508(3) -0.1132(3) 0.0428(13) Uani 1 1 d . . .
C34 C 0.4627(4) 0.1631(3) -0.0968(3) 0.0445(14) Uani 1 1 d . C .
H34 H 0.4457 0.1316 -0.1270 0.053 Uiso 1 1 calc R . .
C35 C 0.5077(4) 0.1198(3) -0.0351(3) 0.0417(13) Uani 1 1 d . . .
H35 H 0.5207 0.0595 -0.0250 0.050 Uiso 1 1 calc R C .
C36 C 0.3667(5) 0.2556(4) -0.2154(4) 0.068(2) Uani 1 1 d . . .
H36A H 0.4159 0.2118 -0.2450 0.103 Uiso 1 1 calc R C .
H36B H 0.3323 0.2970 -0.2517 0.103 Uiso 1 1 calc R . .
H36C H 0.3295 0.2278 -0.1785 0.103 Uiso 1 1 calc R . .
C37 C 0.6702(4) -0.0615(3) 0.3620(3) 0.0427(13) Uani 1 1 d . . .
C38 C 0.7412(5) -0.1265(4) 0.4061(4) 0.076(2) Uani 1 1 d . C .
H38A H 0.7919 -0.1078 0.3968 0.115 Uiso 1 1 calc R . .
H38B H 0.7593 -0.1837 0.3869 0.115 Uiso 1 1 calc R . .
H38C H 0.7171 -0.1289 0.4624 0.115 Uiso 1 1 calc R . .
C39 C 0.5887(5) -0.0886(4) 0.3850(4) 0.0686(19) Uani 1 1 d . C .
H39A H 0.5686 -0.0883 0.4420 0.103 Uiso 1 1 calc R . .
H39B H 0.6036 -0.1468 0.3689 0.103 Uiso 1 1 calc R . .
H39C H 0.5420 -0.0481 0.3589 0.103 Uiso 1 1 calc R . .
C40 C 0.6472(5) 0.0279(3) 0.3932(3) 0.0583(17) Uani 1 1 d . C .
H40A H 0.7010 0.0408 0.3878 0.088 Uiso 1 1 calc R . .
H40B H 0.6189 0.0271 0.4485 0.088 Uiso 1 1 calc R . .
H40C H 0.6072 0.0723 0.3628 0.088 Uiso 1 1 calc R . .
C41 C 0.8960(4) -0.1966(3) 0.1203(4) 0.0463(14) Uani 1 1 d . . .
C42 C 0.8793(4) -0.2773(4) 0.1045(4) 0.0670(19) Uani 1 1 d . C .
H42A H 0.8611 -0.3065 0.1545 0.101 Uiso 1 1 calc R . .
H42B H 0.9332 -0.3167 0.0755 0.101 Uiso 1 1 calc R . .
H42C H 0.8329 -0.2598 0.0735 0.101 Uiso 1 1 calc R . .
C43 C 0.9392(4) -0.1593(4) 0.0419(4) 0.0651(18) Uani 1 1 d . C .
H43A H 0.8998 -0.1429 0.0041 0.098 Uiso 1 1 calc R . .
H43B H 0.9947 -0.2030 0.0207 0.098 Uiso 1 1 calc R . .
H43C H 0.9503 -0.1085 0.0516 0.098 Uiso 1 1 calc R . .
C44 C 0.9629(4) -0.2262(5) 0.1760(4) 0.076(2) Uani 1 1 d . C .
H44A H 0.9657 -0.1756 0.1957 0.114 Uiso 1 1 calc R . .
H44B H 1.0209 -0.2587 0.1474 0.114 Uiso 1 1 calc R . .
H44C H 0.9446 -0.2629 0.2202 0.114 Uiso 1 1 calc R . .
C45 C 0.3284(3) 0.2145(3) 0.2587(3) 0.0355(11) Uani 1 1 d . C .
C46 C 0.2501(4) 0.2278(4) 0.2309(3) 0.0443(13) Uani 1 1 d . . .
C47 C 0.1703(4) 0.2633(4) 0.2819(4) 0.0488(14) Uani 1 1 d . . .
H47 H 0.1180 0.2728 0.2636 0.059 Uiso 1 1 calc R . .
C48 C 0.1616(4) 0.2859(4) 0.3582(4) 0.0483(14) Uani 1 1 d . B .
C49 C 0.2404(4) 0.2708(3) 0.3829(3) 0.0433(13) Uani 1 1 d . B .
H49 H 0.2376 0.2851 0.4340 0.052 Uiso 1 1 calc R . .
C50 C 0.3231(3) 0.2358(3) 0.3358(3) 0.0356(11) Uani 1 1 d . . .
C51 C 0.4051(3) 0.2150(3) 0.3714(3) 0.0391(12) Uani 1 1 d . C .
H51A H 0.3858 0.2396 0.4232 0.047 Uiso 1 1 calc R . .
H51B H 0.4300 0.1517 0.3810 0.047 Uiso 1 1 calc R . .
C52 C 0.5335(3) 0.2480(3) 0.3743(3) 0.0314(11) Uani 1 1 d . C .
C53 C 0.5228(4) 0.2315(3) 0.4575(3) 0.0419(13) Uani 1 1 d . . .
H53 H 0.4742 0.2160 0.4856 0.050 Uiso 1 1 calc R C .
C54 C 0.5826(4) 0.2377(4) 0.4978(3) 0.0492(15) Uani 1 1 d . C .
H54 H 0.5739 0.2258 0.5530 0.059 Uiso 1 1 calc R . .
C55 C 0.6544(4) 0.2605(4) 0.4607(4) 0.0508(15) Uani 1 1 d . . .
C56 C 0.6667(4) 0.2779(4) 0.3791(4) 0.0509(15) Uani 1 1 d . C .
H56 H 0.7151 0.2941 0.3519 0.061 Uiso 1 1 calc R . .
C57 C 0.6071(4) 0.2712(3) 0.3379(3) 0.0430(13) Uani 1 1 d . . .
H57 H 0.6168 0.2829 0.2826 0.052 Uiso 1 1 calc R C .
C58 C 0.7948(5) 0.2593(6) 0.4694(6) 0.102(3) Uani 1 1 d . . .
H58A H 0.8172 0.2160 0.4306 0.153 Uiso 1 1 calc R C .
H58B H 0.8337 0.2434 0.5075 0.153 Uiso 1 1 calc R . .
H58C H 0.7926 0.3157 0.4428 0.153 Uiso 1 1 calc R . .
C59 C 0.2511(4) 0.2076(4) 0.1474(4) 0.0491(14) Uani 1 1 d . . .
C60 C 0.1575(5) 0.2202(6) 0.1345(5) 0.096(3) Uani 1 1 d . . .
H60A H 0.1342 0.1803 0.1712 0.145 Uiso 1 1 calc R . .
H60B H 0.1609 0.2087 0.0806 0.145 Uiso 1 1 calc R . .
H60C H 0.1188 0.2796 0.1438 0.145 Uiso 1 1 calc R . .
C61 C 0.3088(5) 0.1123(4) 0.1323(4) 0.071(2) Uani 1 1 d . . .
H61A H 0.3706 0.1048 0.1286 0.107 Uiso 1 1 calc R . .
H61B H 0.3007 0.0980 0.0832 0.107 Uiso 1 1 calc R . .
H61C H 0.2916 0.0742 0.1758 0.107 Uiso 1 1 calc R . .
C62 C 0.2884(5) 0.2687(4) 0.0859(4) 0.0636(18) Uani 1 1 d . . .
H62A H 0.2480 0.3282 0.0907 0.095 Uiso 1 1 calc R . .
H62B H 0.2951 0.2520 0.0330 0.095 Uiso 1 1 calc R . .
H62C H 0.3455 0.2643 0.0952 0.095 Uiso 1 1 calc R . .
C63 C 0.0709(4) 0.3239(4) 0.4111(4) 0.0618(17) Uani 1 1 d D . .
C64 C 0.0278(14) 0.2543(12) 0.4323(12) 0.106(3) Uiso 0.50 1 d P B 1
H64A H 0.0404 0.2216 0.3866 0.159 Uiso 0.50 1 calc PR B 1
H64B H -0.0357 0.2819 0.4481 0.159 Uiso 0.50 1 calc PR B 1
H64C H 0.0514 0.2153 0.4757 0.159 Uiso 0.50 1 calc PR B 1
C64' C 0.0026(14) 0.2958(13) 0.3895(13) 0.106(3) Uiso 0.50 1 d P B 2
H64D H -0.0060 0.3191 0.3362 0.159 Uiso 0.50 1 calc PR B 2
H64E H -0.0529 0.3174 0.4263 0.159 Uiso 0.50 1 calc PR B 2
H64F H 0.0227 0.2327 0.3920 0.159 Uiso 0.50 1 calc PR B 2
C65 C 0.0139(14) 0.4043(12) 0.3661(12) 0.106(3) Uiso 0.50 1 d P B 1
H65A H 0.0478 0.4420 0.3438 0.159 Uiso 0.50 1 calc PR B 1
H65B H -0.0387 0.4357 0.4024 0.159 Uiso 0.50 1 calc PR B 1
H65C H -0.0032 0.3857 0.3238 0.159 Uiso 0.50 1 calc PR B 1
C65' C 0.0393(14) 0.4234(9) 0.3949(12) 0.106(3) Uiso 0.50 1 d PD B 2
H65D H 0.0831 0.4451 0.4041 0.159 Uiso 0.50 1 calc PR B 2
H65E H -0.0165 0.4494 0.4301 0.159 Uiso 0.50 1 calc PR B 2
H65F H 0.0314 0.4386 0.3404 0.159 Uiso 0.50 1 calc PR B 2
C66 C 0.0772(15) 0.3570(12) 0.4874(10) 0.106(3) Uiso 0.50 1 d PD B 1
H66A H 0.0934 0.3083 0.5264 0.159 Uiso 0.50 1 calc PR B 1
H66B H 0.0204 0.3990 0.5085 0.159 Uiso 0.50 1 calc PR B 1
H66C H 0.1219 0.3843 0.4751 0.159 Uiso 0.50 1 calc PR B 1
C66' C 0.0761(15) 0.3076(12) 0.4993(12) 0.106(3) Uiso 0.50 1 d P B 2
H66D H 0.0894 0.2460 0.5150 0.159 Uiso 0.50 1 calc PR B 2
H66E H 0.0198 0.3406 0.5302 0.159 Uiso 0.50 1 calc PR B 2
H66F H 0.1223 0.3258 0.5085 0.159 Uiso 0.50 1 calc PR B 2
C67 C 0.7930(15) 0.2297(13) -0.0716(14) 0.100(2) Uiso 0.50 1 d PD C 1
H67A H 0.8560 0.2066 -0.0954 0.120 Uiso 0.50 1 calc PR C 1
H67B H 0.7844 0.2676 -0.0300 0.120 Uiso 0.50 1 calc PR C 1
C67' C 0.7743(17) 0.2429(12) -0.0677(12) 0.100(2) Uiso 0.50 1 d PD C 2
H67C H 0.8265 0.2401 -0.0482 0.120 Uiso 0.50 1 calc PR C 2
H67D H 0.7238 0.2908 -0.0432 0.120 Uiso 0.50 1 calc PR C 2
C68 C 0.7351(13) 0.2766(11) -0.1342(11) 0.100(2) Uiso 0.50 1 d PD C 1
H68A H 0.6801 0.3207 -0.1106 0.120 Uiso 0.50 1 calc PR C 1
H68B H 0.7669 0.3046 -0.1779 0.120 Uiso 0.50 1 calc PR C 1
C68' C 0.7893(14) 0.2623(12) -0.1547(10) 0.100(2) Uiso 0.50 1 d PD C 2
H68C H 0.7522 0.3216 -0.1696 0.120 Uiso 0.50 1 calc PR C 2
H68D H 0.8516 0.2543 -0.1766 0.120 Uiso 0.50 1 calc PR C 2
C69 C 0.7166(13) 0.2053(10) -0.1621(12) 0.100(2) Uiso 0.50 1 d PD C 1
H69A H 0.7406 0.1994 -0.2188 0.120 Uiso 0.50 1 calc PR C 1
H69B H 0.6527 0.2169 -0.1528 0.120 Uiso 0.50 1 calc PR C 1
C69' C 0.7623(13) 0.1967(11) -0.1801(11) 0.100(2) Uiso 0.50 1 d PD C 2
H69C H 0.8098 0.1644 -0.2211 0.120 Uiso 0.50 1 calc PR C 2
H69D H 0.7096 0.2265 -0.2038 0.120 Uiso 0.50 1 calc PR C 2
C70 C 0.7631(17) 0.1216(12) -0.1128(11) 0.100(2) Uiso 0.50 1 d PD C 1
H70A H 0.7305 0.0809 -0.1013 0.120 Uiso 0.50 1 calc PR C 1
H70B H 0.8244 0.0920 -0.1382 0.120 Uiso 0.50 1 calc PR C 1
C70' C 0.7426(17) 0.1341(13) -0.1144(11) 0.100(2) Uiso 0.50 1 d PD C 2
H70C H 0.7823 0.0745 -0.1245 0.120 Uiso 0.50 1 calc PR C 2
H70D H 0.6813 0.1367 -0.1075 0.120 Uiso 0.50 1 calc PR C 2
C71 C 0.3741(6) -0.0834(5) 0.2873(5) 0.0923(19) Uani 1 1 d . . .
H71A H 0.4203 -0.1354 0.3047 0.111 Uiso 1 1 calc R . .
H71B H 0.3781 -0.0837 0.2303 0.111 Uiso 1 1 calc R . .
C72 C 0.2850(6) -0.0818(5) 0.3312(5) 0.0923(19) Uani 1 1 d . . .
H72A H 0.2855 -0.1409 0.3495 0.111 Uiso 1 1 calc R . .
H72B H 0.2405 -0.0548 0.2975 0.111 Uiso 1 1 calc R . .
C73 C 0.2658(6) -0.0281(6) 0.4009(6) 0.116(3) Uani 1 1 d D . .
H73A H 0.2040 0.0110 0.4103 0.139 Uiso 1 1 calc R . .
H73B H 0.2782 -0.0656 0.4491 0.139 Uiso 1 1 calc R . .
C74 C 0.3250(8) 0.0203(6) 0.3767(5) 0.117(4) Uani 1 1 d D . .
H74A H 0.2905 0.0824 0.3696 0.140 Uiso 1 1 calc R . .
H74B H 0.3590 0.0126 0.4182 0.140 Uiso 1 1 calc R . .
C75 C 0.5208(7) 0.4958(5) 0.3562(6) 0.1208(19) Uani 1 1 d . . .
H75A H 0.5848 0.4699 0.3377 0.145 Uiso 1 1 calc R . .
H75B H 0.5052 0.4704 0.4097 0.145 Uiso 1 1 calc R . .
C76 C 0.4932(8) 0.5923(5) 0.3556(7) 0.1208(19) Uani 1 1 d . . .
H76A H 0.4636 0.6109 0.4089 0.145 Uiso 1 1 calc R . .
H76B H 0.5454 0.6100 0.3399 0.145 Uiso 1 1 calc R . .
C77 C 0.4335(8) 0.6333(6) 0.3005(6) 0.1208(19) Uani 1 1 d . . .
H77A H 0.4508 0.6789 0.2656 0.145 Uiso 1 1 calc R . .
H77B H 0.3724 0.6586 0.3285 0.145 Uiso 1 1 calc R . .
C78 C 0.4445(8) 0.5591(5) 0.2555(6) 0.1208(19) Uani 1 1 d . . .
H78A H 0.3880 0.5661 0.2414 0.145 Uiso 1 1 calc R . .
H78B H 0.4881 0.5576 0.2064 0.145 Uiso 1 1 calc R . .
C79 C 0.144(3) 0.636(2) 0.329(2) 0.195(4) Uiso 0.50 1 d PD D 1
C79' C 0.168(3) 0.622(2) 0.365(2) 0.195(4) Uiso 0.50 1 d PD E 2
C80 C 0.188(2) 0.562(2) 0.387(2) 0.195(4) Uiso 0.50 1 d PD D 1
C80' C 0.231(2) 0.5604(18) 0.414(2) 0.195(4) Uiso 0.50 1 d PD E 2
C81 C 0.265(2) 0.495(2) 0.4222(19) 0.195(4) Uiso 0.50 1 d PD D 1
C81' C 0.2126(18) 0.504(2) 0.4857(19) 0.195(4) Uiso 0.50 1 d PD E 2
C82 C 0.280(2) 0.449(2) 0.5007(19) 0.195(4) Uiso 0.50 1 d PD D 1
C82' C 0.270(2) 0.463(2) 0.5497(16) 0.195(4) Uiso 0.50 1 d PD E 2
C83 C 0.298(2) 0.392(2) 0.5763(19) 0.195(4) Uiso 0.50 1 d PD D 1
C83' C 0.3643(18) 0.440(2) 0.5111(18) 0.195(4) Uiso 0.50 1 d PD E 2
C84 C 0.215(2) 0.391(2) 0.6277(19) 0.195(4) Uiso 0.50 1 d PD D 1
C84' C 0.365(2) 0.4250(17) 0.4244(18) 0.195(4) Uiso 0.50 1 d PD E 2
C85 C 1.0062(18) -0.1066(18) 0.3618(17) 0.128(3) Uiso 0.50 1 d PD . .
C86 C 0.9621(16) -0.0330(15) 0.4163(14) 0.128(3) Uiso 0.50 1 d PD . .
C87 C 1.013(3) -0.028(2) 0.475(2) 0.128(3) Uiso 0.50 1 d PD . .
C88 C 0.975(3) 0.047(2) 0.5266(18) 0.128(3) Uiso 0.50 1 d PD . .
C89 C 0.9933(16) 0.0271(15) 0.6083(14) 0.128(3) Uiso 0.50 1 d PD . .
C90 C 0.9634(18) 0.1053(18) 0.6539(17) 0.128(3) Uiso 0.50 1 d PD . .
Li1 Li 0.6949(7) 0.1445(6) 0.0591(6) 0.051(2) Uani 1 1 d . C .
Li2 Li 0.4541(7) 0.0594(6) 0.2493(6) 0.051(2) Uani 1 1 d . . .
Li3 Li 0.4756(7) 0.3715(6) 0.2802(6) 0.049(2) Uani 1 1 d . C .

loop_
_atom_site_aniso_label
_atom_site_aniso_U_11
_atom_site_aniso_U_22
_atom_site_aniso_U_33
_atom_site_aniso_U_23
_atom_site_aniso_U_13
_atom_site_aniso_U_12
Yb1 0.02923(14) 0.03162(13) 0.03416(14) -0.00051(9) -0.00537(10) -0.01189(10)
O1 0.0287(19) 0.0347(18) 0.048(2) -0.0014(15) -0.0076(16) -0.0139(15)
O2 0.035(2) 0.063(3) 0.092(4) 0.020(2) -0.023(2) -0.008(2)
O3 0.0309(19) 0.0323(17) 0.036(2) 0.0011(14) -0.0051(16) -0.0073(15)
O4 0.077(3) 0.054(2) 0.057(3) 0.0109(19) -0.040(2) -0.020(2)
O5 0.0296(19) 0.0398(18) 0.038(2) -0.0055(14) -0.0039(16) -0.0153(16)
O6 0.074(4) 0.126(4) 0.070(3) -0.004(3) -0.035(3) -0.056(3)
O7 0.073(3) 0.091(3) 0.054(3) -0.015(2) 0.007(2) -0.044(3)
O8 0.078(3) 0.071(3) 0.052(3) 0.003(2) -0.008(2) -0.052(3)
O9 0.097(4) 0.052(3) 0.093(4) -0.027(2) -0.039(3) -0.011(3)
N1 0.022(2) 0.028(2) 0.038(2) -0.0009(16) -0.0039(18) -0.0045(17)
N2 0.038(2) 0.031(2) 0.034(2) 0.0000(16) -0.013(2) -0.0097(18)
N3 0.033(2) 0.035(2) 0.032(2) -0.0012(17) -0.0051(19) -0.0109(19)
C1 0.034(3) 0.039(3) 0.037(3) 0.003(2) -0.005(2) -0.024(2)
C2 0.037(3) 0.037(3) 0.044(3) 0.003(2) -0.011(2) -0.018(2)
C3 0.029(3) 0.049(3) 0.057(4) -0.005(3) -0.012(3) -0.014(3)
C4 0.041(3) 0.039(3) 0.060(4) -0.008(2) -0.011(3) -0.016(3)
C5 0.034(3) 0.033(3) 0.050(3) -0.003(2) -0.007(3) -0.010(2)
C6 0.036(3) 0.040(3) 0.032(3) 0.004(2) -0.005(2) -0.020(2)
C7 0.035(3) 0.037(3) 0.040(3) 0.001(2) -0.012(2) -0.018(2)
C8 0.030(3) 0.026(2) 0.044(3) 0.001(2) -0.007(2) -0.008(2)
C9 0.042(3) 0.045(3) 0.046(3) 0.004(2) -0.015(3) -0.021(3)
C10 0.045(4) 0.043(3) 0.049(4) 0.010(2) -0.018(3) -0.014(3)
C11 0.039(3) 0.043(3) 0.063(4) 0.010(3) -0.020(3) -0.015(3)
C12 0.036(3) 0.037(3) 0.052(4) -0.002(2) -0.002(3) -0.004(2)
C13 0.027(3) 0.031(3) 0.042(3) 0.005(2) -0.004(2) -0.004(2)
C14 0.027(4) 0.071(5) 0.148(8) 0.019(5) -0.021(4) 0.001(3)
C15 0.034(3) 0.044(3) 0.061(4) 0.003(3) -0.012(3) -0.015(3)
C16 0.039(4) 0.065(4) 0.097(6) 0.016(4) -0.025(4) -0.018(3)
C17 0.063(5) 0.053(4) 0.082(5) -0.010(3) -0.018(4) -0.012(3)
C18 0.048(4) 0.063(4) 0.068(4) 0.020(3) -0.018(3) -0.023(3)
C19 0.055(4) 0.048(4) 0.113(6) -0.002(4) -0.030(4) -0.022(3)
C23 0.021(2) 0.026(2) 0.038(3) -0.0042(19) 0.000(2) -0.0023(19)
C24 0.040(3) 0.027(2) 0.039(3) 0.003(2) -0.015(2) -0.011(2)
C25 0.039(3) 0.029(3) 0.045(3) 0.000(2) -0.015(3) -0.003(2)
C26 0.039(3) 0.039(3) 0.045(3) -0.004(2) -0.008(3) -0.014(2)
C27 0.041(3) 0.034(3) 0.036(3) -0.003(2) -0.006(2) -0.015(2)
C28 0.040(3) 0.029(2) 0.031(3) -0.0001(19) -0.010(2) -0.013(2)
C29 0.039(3) 0.034(3) 0.037(3) -0.002(2) -0.012(2) -0.011(2)
C30 0.033(3) 0.035(3) 0.028(3) 0.0001(19) -0.005(2) -0.013(2)
C31 0.053(4) 0.043(3) 0.040(3) 0.001(2) -0.016(3) -0.022(3)
C32 0.065(4) 0.036(3) 0.047(3) 0.005(2) -0.021(3) -0.015(3)
C33 0.047(3) 0.044(3) 0.035(3) 0.006(2) -0.013(3) -0.012(3)
C34 0.053(4) 0.038(3) 0.044(3) -0.003(2) -0.021(3) -0.010(3)
C35 0.055(4) 0.037(3) 0.037(3) -0.001(2) -0.017(3) -0.017(3)
C36 0.069(5) 0.074(4) 0.069(5) 0.006(3) -0.041(4) -0.020(4)
C37 0.053(4) 0.037(3) 0.035(3) 0.006(2) -0.011(3) -0.014(3)
C38 0.098(6) 0.071(4) 0.037(4) 0.006(3) -0.029(4) 0.004(4)
C39 0.086(5) 0.077(4) 0.047(4) 0.010(3) -0.004(4) -0.043(4)
C40 0.089(5) 0.043(3) 0.038(3) -0.001(2) -0.009(3) -0.019(3)
C41 0.034(3) 0.040(3) 0.058(4) -0.012(2) -0.006(3) -0.003(2)
C42 0.058(4) 0.043(3) 0.090(5) -0.022(3) -0.007(4) -0.004(3)
C43 0.045(4) 0.065(4) 0.070(5) -0.011(3) 0.008(3) -0.010(3)
C44 0.038(4) 0.092(5) 0.082(5) -0.030(4) -0.017(4) 0.010(3)
C45 0.031(3) 0.039(3) 0.036(3) -0.001(2) -0.002(2) -0.015(2)
C46 0.033(3) 0.053(3) 0.046(3) -0.002(2) -0.005(3) -0.015(3)
C47 0.033(3) 0.065(4) 0.050(4) 0.003(3) -0.011(3) -0.019(3)
C48 0.034(3) 0.049(3) 0.052(4) -0.002(3) -0.002(3) -0.009(3)
C49 0.037(3) 0.047(3) 0.040(3) -0.005(2) 0.001(3) -0.013(3)
C50 0.029(3) 0.037(3) 0.039(3) -0.003(2) -0.004(2) -0.010(2)
C51 0.038(3) 0.046(3) 0.036(3) -0.001(2) -0.006(2) -0.020(3)
C52 0.036(3) 0.033(2) 0.030(3) -0.0015(19) -0.006(2) -0.018(2)
C53 0.045(3) 0.049(3) 0.033(3) -0.003(2) -0.004(3) -0.019(3)
C54 0.057(4) 0.059(4) 0.036(3) 0.002(3) -0.018(3) -0.021(3)
C55 0.052(4) 0.052(3) 0.055(4) -0.012(3) -0.022(3) -0.015(3)
C56 0.045(4) 0.059(4) 0.054(4) -0.004(3) -0.013(3) -0.023(3)
C57 0.043(3) 0.051(3) 0.039(3) -0.007(2) -0.010(3) -0.018(3)
C58 0.065(6) 0.145(8) 0.113(8) -0.031(6) -0.046(6) -0.031(5)
C59 0.039(3) 0.067(4) 0.048(4) -0.007(3) -0.013(3) -0.022(3)
C60 0.061(5) 0.176(9) 0.071(5) -0.033(5) -0.028(4) -0.044(5)
C61 0.094(6) 0.078(5) 0.056(4) -0.015(3) -0.019(4) -0.040(4)
C62 0.069(5) 0.071(4) 0.044(4) -0.004(3) -0.018(3) -0.013(4)
C63 0.035(3) 0.078(5) 0.063(4) -0.012(3) 0.003(3) -0.014(3)
C71 0.114(5) 0.093(4) 0.093(5) -0.025(3) 0.006(4) -0.070(4)
C72 0.114(5) 0.093(4) 0.093(5) -0.025(3) 0.006(4) -0.070(4)
C73 0.088(7) 0.133(8) 0.131(9) -0.055(7) 0.029(6) -0.057(6)
C74 0.209(12) 0.132(7) 0.051(5) -0.024(5) 0.017(6) -0.124(8)
C75 0.156(5) 0.076(3) 0.144(5) -0.036(3) -0.043(4) -0.036(3)
C76 0.156(5) 0.076(3) 0.144(5) -0.036(3) -0.043(4) -0.036(3)
C77 0.156(5) 0.076(3) 0.144(5) -0.036(3) -0.043(4) -0.036(3)
C78 0.156(5) 0.076(3) 0.144(5) -0.036(3) -0.043(4) -0.036(3)
Li1 0.053(6) 0.060(6) 0.046(6) -0.015(4) -0.001(5) -0.025(5)
Li2 0.046(6) 0.047(5) 0.056(6) 0.001(4) 0.007(5) -0.024(5)
Li3 0.059(7) 0.038(5) 0.050(6) -0.007(4) -0.012(5) -0.015(5)

loop_
_atom_type_symbol
_atom_type_description
_atom_type_scat_dispersion_real
_atom_type_scat_dispersion_imag
_atom_type_scat_source
C C 0.0033 0.0016 'International Tables Vol C Tables 4.2.6.8 and 6.1.1.4'
H H 0.0000 0.0000 'International Tables Vol C Tables 4.2.6.8 and 6.1.1.4'
N N 0.0061 0.0033 'International Tables Vol C Tables 4.2.6.8 and 6.1.1.4'
O O 0.0106 0.0060 'International Tables Vol C Tables 4.2.6.8 and 6.1.1.4'
Yb Yb -0.3850 5.5486 'International Tables Vol C Tables 4.2.6.8 and 6.1.1.4'
Li Li -0.0003 0.0001 'International Tables Vol C Tables 4.2.6.8 and 6.1.1.4'

loop_
_geom_angle_atom_site_label_1
_geom_angle_atom_site_label_2
_geom_angle_atom_site_label_3
_geom_angle
_geom_angle_site_symmetry_1
_geom_angle_site_symmetry_3
O5 Yb1 O1 166.55(12) . .
O5 Yb1 O3 76.56(12) . .
O1 Yb1 O3 99.29(12) . .
O5 Yb1 N1 107.24(13) . .
O1 Yb1 N1 78.84(12) . .
O3 Yb1 N1 170.84(12) . .
O5 Yb1 N3 80.12(13) . .
O1 Yb1 N3 112.83(13) . .
O3 Yb1 N3 89.04(12) . .
N1 Yb1 N3 83.52(13) . .
O5 Yb1 N2 88.46(13) . .
O1 Yb1 N2 78.18(13) . .
O3 Yb1 N2 79.70(12) . .
N1 Yb1 N2 108.46(13) . .
N3 Yb1 N2 165.58(14) . .
O5 Yb1 Li2 39.0(2) . .
O1 Yb1 Li2 134.9(2) . .
O3 Yb1 Li2 37.6(2) . .
N1 Yb1 Li2 146.0(2) . .
N3 Yb1 Li2 85.2(2) . .
N2 Yb1 Li2 80.4(2) . .
O5 Yb1 Li1 129.2(2) . .
O1 Yb1 Li1 37.5(2) . .
O3 Yb1 Li1 90.9(2) . .
N1 Yb1 Li1 92.9(2) . .
N3 Yb1 Li1 149.7(2) . .
N2 Yb1 Li1 40.7(2) . .
Li2 Yb1 Li1 112.3(3) . .
O5 Yb1 Li3 99.1(2) . .
O1 Yb1 Li3 93.3(2) . .
O3 Yb1 Li3 130.51(19) . .
N1 Yb1 Li3 41.3(2) . .
N3 Yb1 Li3 42.6(2) . .
N2 Yb1 Li3 149.8(2) . .
Li2 Yb1 Li3 123.0(3) . .
Li1 Yb1 Li3 124.5(3) . .
O5 Yb1 C23 93.21(12) . .
O1 Yb1 C23 80.33(12) . .
O3 Yb1 C23 20.85(12) . .
N1 Yb1 C23 159.17(13) . .
N3 Yb1 C23 104.37(13) . .
N2 Yb1 C23 67.26(12) . .
Li2 Yb1 C23 54.8(2) . .
Li1 Yb1 C23 70.5(2) . .
Li3 Yb1 C23 140.49(19) . .
C1 O1 Li1 117.1(4) . .
C1 O1 Yb1 135.2(3) . .
Li1 O1 Yb1 96.2(3) . .
C11 O2 C14 116.5(5) . .
C23 O3 Li2 126.8(4) . .
C23 O3 Yb1 122.2(3) . .
Li2 O3 Yb1 93.9(3) . .
C33 O4 C36 117.1(4) . .
C45 O5 Li2 107.1(4) . .
C45 O5 Yb1 136.1(3) . .
Li2 O5 Yb1 95.0(3) . .
C55 O6 C58 115.6(6) . .
C67 O7 C67' 12.2(18) . .
C67 O7 C70 105.2(15) . .
C67' O7 C70 108.8(13) . .
C67 O7 C70' 105.7(13) . .
C67' O7 C70' 106.5(12) . .
C70 O7 C70' 12.8(16) . .
C67 O7 Li1 127.8(11) . .
C67' O7 Li1 121.0(10) . .
C70 O7 Li1 125.8(12) . .
C70' O7 Li1 121.6(10) . .
C71 O8 C74 107.9(5) . .
C71 O8 Li2 132.6(5) . .
C74 O8 Li2 119.4(5) . .
C78 O9 C75 106.9(6) . .
C78 O9 Li3 124.7(5) . .
C75 O9 Li3 126.4(5) . .
C8 N1 C7 112.6(4) . .
C8 N1 Li3 90.8(4) . .
C7 N1 Li3 120.1(4) . .
C8 N1 Yb1 117.7(3) . .
C7 N1 Yb1 120.0(3) . .
Li3 N1 Yb1 90.0(3) . .
C30 N2 C29 112.3(4) . .
C30 N2 Li1 113.0(4) . .
C29 N2 Li1 106.2(4) . .
C30 N2 Yb1 119.1(3) . .
C29 N2 Yb1 115.8(3) . .
Li1 N2 Yb1 87.1(3) . .
C52 N3 C51 113.0(4) . .
C52 N3 Li3 85.7(4) . .
C51 N3 Li3 130.9(4) . .
C52 N3 Yb1 119.4(3) . .
C51 N3 Yb1 116.2(3) . .
Li3 N3 Yb1 87.7(3) . .
O1 C1 C6 118.4(4) . .
O1 C1 C2 122.6(4) . .
C6 C1 C2 119.0(4) . .
O1 C1 Li1 37.0(3) . .
C6 C1 Li1 115.1(4) . .
C2 C1 Li1 112.6(4) . .
C3 C2 C1 118.2(5) . .
C3 C2 C15 119.5(5) . .
C1 C2 C15 122.3(4) . .
C2 C3 C4 123.6(5) . .
C2 C3 H3 118.2 . .
C4 C3 H3 118.2 . .
C3 C4 C5 117.4(5) . .
C3 C4 C19 120.3(5) . .
C5 C4 C19 122.3(5) . .
C4 C5 C6 121.5(5) . .
C4 C5 H5 119.2 . .
C6 C5 H5 119.2 . .
C5 C6 C1 120.2(5) . .
C5 C6 C7 117.3(4) . .
C1 C6 C7 122.2(4) . .
N1 C7 C6 117.1(4) . .
N1 C7 H7A 108.0 . .
C6 C7 H7A 108.0 . .
N1 C7 H7B 108.0 . .
C6 C7 H7B 108.0 . .
H7A C7 H7B 107.3 . .
N1 C8 C13 119.7(4) . .
N1 C8 C9 126.4(5) . .
C13 C8 C9 113.8(5) . .
N1 C8 Li3 55.5(3) . .
C13 C8 Li3 74.2(4) . .
C9 C8 Li3 147.1(4) . .
C10 C9 C8 121.4(5) . .
C10 C9 H9 119.3 . .
C8 C9 H9 119.3 . .
C11 C10 C9 122.1(5) . .
C11 C10 H10 118.9 . .
C9 C10 H10 118.9 . .
C10 C11 C12 119.3(5) . .
C10 C11 O2 117.2(5) . .
C12 C11 O2 123.5(6) . .
C11 C12 C13 118.8(5) . .
C11 C12 H12 120.6 . .
C13 C12 H12 120.6 . .
C12 C13 C8 124.5(5) . .
C12 C13 H13 117.7 . .
C8 C13 H13 117.7 . .
O2 C14 H14A 109.5 . .
O2 C14 H14B 109.5 . .
H14A C14 H14B 109.5 . .
O2 C14 H14C 109.5 . .
H14A C14 H14C 109.5 . .
H14B C14 H14C 109.5 . .
C16 C15 C18 108.4(5) . .
C16 C15 C17 107.2(5) . .
C18 C15 C17 109.5(5) . .
C16 C15 C2 111.8(5) . .
C18 C15 C2 109.2(5) . .
C17 C15 C2 110.6(5) . .
C15 C16 H16A 109.5 . .
C15 C16 H16B 109.5 . .
H16A C16 H16B 109.5 . .
C15 C16 H16C 109.5 . .
H16A C16 H16C 109.5 . .
H16B C16 H16C 109.5 . .
C15 C17 H17A 109.5 . .
C15 C17 H17B 109.5 . .
H17A C17 H17B 109.5 . .
C15 C17 H17C 109.5 . .
H17A C17 H17C 109.5 . .
H17B C17 H17C 109.5 . .
C15 C18 H18A 109.5 . .
C15 C18 H18B 109.5 . .
H18A C18 H18B 109.5 . .
C15 C18 H18C 109.5 . .
H18A C18 H18C 109.5 . .
H18B C18 H18C 109.5 . .
C22' C19 C21 127.5(10) . .
C22' C19 C22 41.9(8) . .
C21 C19 C22 109.0(10) . .
C22' C19 C20' 105.7(10) . .
C21 C19 C20' 75.6(9) . .
C22 C19 C20' 143.5(10) . .
C22' C19 C21' 112.6(11) . .
C21 C19 C21' 28.6(8) . .
C22 C19 C21' 82.6(10) . .
C20' C19 C21' 103.3(9) . .
C22' C19 C20 60.5(9) . .
C21 C19 C20 116.9(10) . .
C22 C19 C20 102.4(10) . .
C20' C19 C20 48.8(8) . .
C21' C19 C20 136.0(10) . .
C22' C19 C4 117.1(7) . .
C21 C19 C4 112.8(8) . .
C22 C19 C4 106.4(8) . .
C20' C19 C4 104.5(8) . .
C21' C19 C4 112.0(8) . .
C20 C19 C4 108.4(8) . .
C19 C20 H20A 109.5 . .
C19 C20 H20B 109.5 . .
C19 C20 H20C 109.5 . .
C19 C20' H20D 109.5 . .
C19 C20' H20E 109.5 . .
H20D C20' H20E 109.5 . .
C19 C20' H20F 109.5 . .
H20D C20' H20F 109.5 . .
H20E C20' H20F 109.5 . .
C19 C21 H21A 109.5 . .
C19 C21 H21B 109.5 . .
C19 C21 H21C 109.5 . .
C19 C21' H21D 109.5 . .
C19 C21' H21E 109.5 . .
H21D C21' H21E 109.5 . .
C19 C21' H21F 109.5 . .
H21D C21' H21F 109.5 . .
H21E C21' H21F 109.5 . .
C19 C22 H22A 109.5 . .
C19 C22 H22B 109.5 . .
C19 C22 H22C 109.5 . .
C19 C22' H22D 109.5 . .
C19 C22' H22E 109.5 . .
H22D C22' H22E 109.5 . .
C19 C22' H22F 109.5 . .
H22D C22' H22F 109.5 . .
H22E C22' H22F 109.5 . .
O3 C23 C28 118.2(4) . .
O3 C23 C24 123.3(4) . .
C28 C23 C24 118.5(4) . .
O3 C23 Yb1 36.9(2) . .
C28 C23 Yb1 94.3(3) . .
C24 C23 Yb1 137.8(3) . .
C25 C24 C23 117.0(5) . .
C25 C24 C37 121.7(4) . .
C23 C24 C37 121.2(4) . .
C24 C25 C26 125.3(4) . .
C24 C25 H25 117.3 . .
C26 C25 H25 117.3 . .
C25 C26 C27 116.0(5) . .
C25 C26 C41 122.7(5) . .
C27 C26 C41 121.1(5) . .
C28 C27 C26 121.7(5) . .
C28 C27 H27 119.1 . .
C26 C27 H27 119.1 . .
C27 C28 C23 121.1(4) . .
C27 C28 C29 119.8(4) . .
C23 C28 C29 118.9(4) . .
N2 C29 C28 114.0(4) . .
N2 C29 H29A 108.7 . .
C28 C29 H29A 108.7 . .
N2 C29 H29B 108.7 . .
C28 C29 H29B 108.7 . .
H29A C29 H29B 107.6 . .
N2 C30 C31 119.2(4) . .
N2 C30 C35 125.6(4) . .
C31 C30 C35 115.3(4) . .
C32 C31 C30 122.7(5) . .
C32 C31 H31 118.7 . .
C30 C31 H31 118.7 . .
C31 C32 C33 120.4(5) . .
C31 C32 H32 119.8 . .
C33 C32 H32 119.8 . .
C34 C33 O4 124.5(5) . .
C34 C33 C32 119.2(5) . .
O4 C33 C32 116.2(5) . .
C33 C34 C35 120.4(5) . .
C33 C34 H34 119.8 . .
C35 C34 H34 119.8 . .
C34 C35 C30 122.1(5) . .
C34 C35 H35 119.0 . .
C30 C35 H35 119.0 . .
O4 C36 H36A 109.5 . .
O4 C36 H36B 109.5 . .
H36A C36 H36B 109.5 . .
O4 C36 H36C 109.5 . .
H36A C36 H36C 109.5 . .
H36B C36 H36C 109.5 . .
C39 C37 C38 107.4(5) . .
C39 C37 C40 108.8(5) . .
C38 C37 C40 106.5(5) . .
C39 C37 C24 108.4(5) . .
C38 C37 C24 112.6(5) . .
C40 C37 C24 113.0(4) . .
C37 C38 H38A 109.5 . .
C37 C38 H38B 109.5 . .
H38A C38 H38B 109.5 . .
C37 C38 H38C 109.5 . .
H38A C38 H38C 109.5 . .
H38B C38 H38C 109.5 . .
C37 C39 H39A 109.5 . .
C37 C39 H39B 109.5 . .
H39A C39 H39B 109.5 . .
C37 C39 H39C 109.5 . .
H39A C39 H39C 109.5 . .
H39B C39 H39C 109.5 . .
C37 C40 H40A 109.5 . .
C37 C40 H40B 109.5 . .
H40A C40 H40B 109.5 . .
C37 C40 H40C 109.5 . .
H40A C40 H40C 109.5 . .
H40B C40 H40C 109.5 . .
C26 C41 C44 112.6(5) . .
C26 C41 C42 109.4(5) . .
C44 C41 C42 107.7(5) . .
C26 C41 C43 110.6(4) . .
C44 C41 C43 107.3(5) . .
C42 C41 C43 109.1(5) . .
C41 C42 H42A 109.5 . .
C41 C42 H42B 109.5 . .
H42A C42 H42B 109.5 . .
C41 C42 H42C 109.5 . .
H42A C42 H42C 109.5 . .
H42B C42 H42C 109.5 . .
C41 C43 H43A 109.5 . .
C41 C43 H43B 109.5 . .
H43A C43 H43B 109.5 . .
C41 C43 H43C 109.5 . .
H43A C43 H43C 109.5 . .
H43B C43 H43C 109.5 . .
C41 C44 H44A 109.5 . .
C41 C44 H44B 109.5 . .
H44A C44 H44B 109.5 . .
C41 C44 H44C 109.5 . .
H44A C44 H44C 109.5 . .
H44B C44 H44C 109.5 . .
O5 C45 C50 118.2(4) . .
O5 C45 C46 121.8(5) . .
C50 C45 C46 120.0(5) . .
O5 C45 Li2 43.7(3) . .
C50 C45 Li2 103.0(4) . .
C46 C45 Li2 118.5(4) . .
C47 C46 C45 117.1(5) . .
C47 C46 C59 120.2(5) . .
C45 C46 C59 122.7(5) . .
C46 C47 C48 125.1(5) . .
C46 C47 H47 117.5 . .
C48 C47 H47 117.5 . .
C49 C48 C47 115.6(5) . .
C49 C48 C63 122.6(5) . .
C47 C48 C63 121.8(5) . .
C50 C49 C48 123.2(5) . .
C50 C49 H49 118.4 . .
C48 C49 H49 118.4 . .
C49 C50 C45 119.1(5) . .
C49 C50 C51 118.7(5) . .
C45 C50 C51 122.1(5) . .
N3 C51 C50 118.5(4) . .
N3 C51 H51A 107.7 . .
C50 C51 H51A 107.7 . .
N3 C51 H51B 107.7 . .
C50 C51 H51B 107.7 . .
H51A C51 H51B 107.1 . .
C57 C52 N3 118.5(4) . .
C57 C52 C53 115.4(5) . .
N3 C52 C53 126.1(5) . .
C57 C52 Li3 76.0(4) . .
N3 C52 Li3 59.6(3) . .
C53 C52 Li3 136.8(4) . .
C54 C53 C52 120.8(5) . .
C54 C53 H53 119.6 . .
C52 C53 H53 119.6 . .
C55 C54 C53 122.7(5) . .
C55 C54 H54 118.6 . .
C53 C54 H54 118.6 . .
C54 C55 C56 118.2(5) . .
C54 C55 O6 116.7(6) . .
C56 C55 O6 125.1(6) . .
C57 C56 C55 119.5(6) . .
C57 C56 H56 120.2 . .
C55 C56 H56 120.2 . .
C56 C57 C52 123.4(5) . .
C56 C57 H57 118.3 . .
C52 C57 H57 118.3 . .
O6 C58 H58A 109.5 . .
O6 C58 H58B 109.5 . .
H58A C58 H58B 109.5 . .
O6 C58 H58C 109.5 . .
H58A C58 H58C 109.5 . .
H58B C58 H58C 109.5 . .
C46 C59 C61 110.7(5) . .
C46 C59 C62 109.2(5) . .
C61 C59 C62 109.3(5) . .
C46 C59 C60 112.3(5) . .
C61 C59 C60 106.8(5) . .
C62 C59 C60 108.4(6) . .
C59 C60 H60A 109.5 . .
C59 C60 H60B 109.5 . .
H60A C60 H60B 109.5 . .
C59 C60 H60C 109.5 . .
H60A C60 H60C 109.5 . .
H60B C60 H60C 109.5 . .
C59 C61 H61A 109.5 . .
C59 C61 H61B 109.5 . .
H61A C61 H61B 109.5 . .
C59 C61 H61C 109.5 . .
H61A C61 H61C 109.5 . .
H61B C61 H61C 109.5 . .
C59 C62 H62A 109.5 . .
C59 C62 H62B 109.5 . .
H62A C62 H62B 109.5 . .
C59 C62 H62C 109.5 . .
H62A C62 H62C 109.5 . .
H62B C62 H62C 109.5 . .
C64' C63 C64 38.1(9) . .
C64' C63 C48 111.4(9) . .
C64 C63 C48 108.8(9) . .
C64' C63 C66' 114.2(12) . .
C64 C63 C66' 82.0(11) . .
C48 C63 C66' 112.1(10) . .
C64' C63 C65' 105.6(11) . .
C64 C63 C65' 136.4(12) . .
C48 C63 C65' 107.8(9) . .
C66' C63 C65' 105.1(11) . .
C64' C63 C65 74.7(11) . .
C64 C63 C65 111.0(12) . .
C48 C63 C65 108.8(9) . .
C66' C63 C65 129.8(12) . .
C65' C63 C65 33.1(9) . .
C64' C63 C66 133.1(13) . .
C64 C63 C66 110.1(12) . .
C48 C63 C66 112.3(9) . .
C66' C63 C66 30.9(9) . .
C65' C63 C66 76.0(10) . .
C65 C63 C66 105.8(11) . .
C63 C64 H64A 109.5 . .
C63 C64 H64B 109.5 . .
C63 C64 H64C 109.5 . .
C63 C64' H64D 109.5 . .
C63 C64' H64E 109.5 . .
H64D C64' H64E 109.5 . .
C63 C64' H64F 109.5 . .
H64D C64' H64F 109.5 . .
H64E C64' H64F 109.5 . .
C63 C65 H65A 109.5 . .
C63 C65 H65B 109.5 . .
C63 C65 H65C 109.5 . .
C63 C65' H65D 109.5 . .
C63 C65' H65E 109.5 . .
H65D C65' H65E 109.5 . .
C63 C65' H65F 109.5 . .
H65D C65' H65F 109.5 . .
H65E C65' H65F 109.5 . .
C63 C66 H66A 109.5 . .
C63 C66 H66B 109.5 . .
C63 C66 H66C 109.5 . .
C63 C66' H66D 109.5 . .
C63 C66' H66E 109.5 . .
H66D C66' H66E 109.5 . .
C63 C66' H66F 109.5 . .
H66D C66' H66F 109.5 . .
H66E C66' H66F 109.5 . .
O7 C67 C68 98.9(13) . .
O7 C67 H67A 112.0 . .
C68 C67 H67A 112.0 . .
O7 C67 H67B 112.0 . .
C68 C67 H67B 112.0 . .
H67A C67 H67B 109.7 . .
O7 C67' C68' 113.5(15) . .
O7 C67' H67C 108.9 . .
C68' C67' H67C 108.9 . .
O7 C67' H67D 108.9 . .
C68' C67' H67D 108.9 . .
H67C C67' H67D 107.7 . .
C69 C68 C67 103.8(14) . .
C69 C68 H68A 111.0 . .
C67 C68 H68A 111.0 . .
C69 C68 H68B 111.0 . .
C67 C68 H68B 111.0 . .
H68A C68 H68B 109.0 . .
C69' C68' C67' 100.9(15) . .
C69' C68' H68C 111.6 . .
C67' C68' H68C 111.6 . .
C69' C68' H68D 111.6 . .
C67' C68' H68D 111.6 . .
H68C C68' H68D 109.4 . .
C68 C69 C70 105.3(14) . .
C68 C69 H69A 110.7 . .
C70 C69 H69A 110.7 . .
C68 C69 H69B 110.7 . .
C70 C69 H69B 110.7 . .
H69A C69 H69B 108.8 . .
C68' C69' C70' 113.3(16) . .
C68' C69' H69C 108.9 . .
C70' C69' H69C 108.9 . .
C68' C69' H69D 108.9 . .
C70' C69' H69D 108.9 . .
H69C C69' H69D 107.7 . .
O7 C70 C69 97.5(12) . .
O7 C70 H70A 112.3 . .
C69 C70 H70A 112.3 . .
O7 C70 H70B 112.3 . .
C69 C70 H70B 112.3 . .
H70A C70 H70B 109.9 . .
C69' C70' O7 104.4(15) . .
C69' C70' H70C 110.9 . .
O7 C70' H70C 110.9 . .
C69' C70' H70D 110.9 . .
O7 C70' H70D 110.9 . .
H70C C70' H70D 108.9 . .
O8 C71 C72 106.2(6) . .
O8 C71 H71A 110.5 . .
C72 C71 H71A 110.5 . .
O8 C71 H71B 110.5 . .
C72 C71 H71B 110.5 . .
H71A C71 H71B 108.7 . .
C71 C72 C73 104.7(6) . .
C71 C72 H72A 110.8 . .
C73 C72 H72A 110.8 . .
C71 C72 H72B 110.8 . .
C73 C72 H72B 110.8 . .
H72A C72 H72B 108.9 . .
C74 C73 C72 103.6(7) . .
C74 C73 H73A 111.0 . .
C72 C73 H73A 111.0 . .
C74 C73 H73B 111.0 . .
C72 C73 H73B 111.0 . .
H73A C73 H73B 109.0 . .
O8 C74 C73 111.1(6) . .
O8 C74 H74A 109.4 . .
C73 C74 H74A 109.4 . .
O8 C74 H74B 109.4 . .
C73 C74 H74B 109.4 . .
H74A C74 H74B 108.0 . .
O9 C75 C76 105.2(7) . .
O9 C75 H75A 110.7 . .
C76 C75 H75A 110.7 . .
O9 C75 H75B 110.7 . .
C76 C75 H75B 110.7 . .
H75A C75 H75B 108.8 . .
C77 C76 C75 109.6(8) . .
C77 C76 H76A 109.8 . .
C75 C76 H76A 109.8 . .
C77 C76 H76B 109.8 . .
C75 C76 H76B 109.8 . .
H76A C76 H76B 108.2 . .
C76 C77 C78 102.4(8) . .
C76 C77 H77A 111.3 . .
C78 C77 H77A 111.3 . .
C76 C77 H77B 111.3 . .
C78 C77 H77B 111.3 . .
H77A C77 H77B 109.2 . .
O9 C78 C77 108.8(8) . .
O9 C78 H78A 109.9 . .
C77 C78 H78A 109.9 . .
O9 C78 H78B 109.9 . .
C77 C78 H78B 109.9 . .
H78A C78 H78B 108.3 . .
C81 C80 C79 157(3) . .
C81' C80' C79' 128(3) . .
C82 C81 C80 138(3) . .
C80' C81' C82' 127(2) . .
C81 C82 C83 173(4) . .
C83' C82' C81' 108.5(17) . .
C84 C83 C82 111(3) . .
C82' C83' C84' 104(2) . .
C90 C85 C89 80(5) 2_756 2_756
C90 C85 C86 110(5) 2_756 .
C89 C85 C86 30.7(13) 2_756 .
C89 C86 C87 73(3) 2_756 .
C89 C86 C85 73(3) 2_756 .
C87 C86 C85 117(2) . .
C89 C86 C88 71(3) 2_756 2_756
C87 C86 C88 12(3) . 2_756
C85 C86 C88 106(2) . 2_756
C89 C86 C90 57(2) 2_756 2_756
C87 C86 C90 107(2) . 2_756
C85 C86 C90 16.0(16) . 2_756
C88 C86 C90 98(2) 2_756 2_756
C88 C87 C87 139(10) 2_756 2_756
C88 C87 C89 85(9) 2_756 2_756
C87 C87 C89 135(4) 2_756 2_756
C88 C87 C88 147(9) 2_756 .
C87 C87 C88 8(3) 2_756 .
C89 C87 C88 128(2) 2_756 .
C88 C87 C86 91(10) 2_756 .
C87 C87 C86 125(4) 2_756 .
C89 C87 C86 31.0(13) 2_756 .
C88 C87 C86 119(2) . .
C87 C88 C89 83(9) 2_756 .
C87 C88 C87 33(9) 2_756 .
C89 C88 C87 115.7(19) . .
C87 C88 C86 77(9) 2_756 2_756
C89 C88 C86 30.5(13) . 2_756
C87 C88 C86 107.3(19) . 2_756
C87 C88 C88 28(8) 2_756 2_756
C89 C88 C88 110(3) . 2_756
C87 C88 C88 5.5(17) . 2_756
C86 C88 C88 102(3) 2_756 2_756
C86 C89 C87 76(3) 2_756 2_756
C86 C89 C88 78(3) 2_756 .
C87 C89 C88 12(3) 2_756 .
C86 C89 C90 96(3) 2_756 .
C87 C89 C90 125(3) 2_756 .
C88 C89 C90 114(2) . .
C86 C89 C85 76(3) 2_756 2_756
C87 C89 C85 120(2) 2_756 2_756
C88 C89 C85 110(2) . 2_756
C90 C89 C85 20.1(17) . 2_756
C85 C90 C89 80(5) 2_756 .
C85 C90 C86 54(4) 2_756 2_756
C89 C90 C86 26.7(12) . 2_756
O1 Li1 O7 130.7(6) . .
O1 Li1 N2 98.5(5) . .
O7 Li1 N2 121.1(5) . .
O1 Li1 C1 25.9(2) . .
O7 Li1 C1 105.0(4) . .
N2 Li1 C1 120.7(5) . .
O1 Li1 Yb1 46.4(3) . .
O7 Li1 Yb1 152.4(5) . .
N2 Li1 Yb1 52.1(3) . .
C1 Li1 Yb1 69.5(2) . .
O3 Li2 O8 136.0(6) . .
O3 Li2 O5 94.3(4) . .
O8 Li2 O5 125.5(6) . .
O3 Li2 C45 115.2(4) . .
O8 Li2 C45 97.9(4) . .
O5 Li2 C45 29.2(2) . .
O3 Li2 Yb1 48.4(2) . .
O8 Li2 Yb1 164.9(5) . .
O5 Li2 Yb1 46.0(2) . .
C45 Li2 Yb1 70.7(2) . .
O9 Li3 N1 114.9(5) . .
O9 Li3 N3 146.1(6) . .
N1 Li3 N3 98.0(4) . .
O9 Li3 C52 115.9(5) . .
N1 Li3 C52 117.0(4) . .
N3 Li3 C52 34.7(2) . .
O9 Li3 C8 104.2(4) . .
N1 Li3 C8 33.7(2) . .
N3 Li3 C8 107.8(4) . .
C52 Li3 C8 139.7(4) . .
O9 Li3 Yb1 159.1(5) . .
N1 Li3 Yb1 48.7(2) . .
N3 Li3 Yb1 49.8(2) . .
C52 Li3 Yb1 71.6(2) . .
C8 Li3 Yb1 69.2(2) . .

loop_
_geom_bond_atom_site_label_1
_geom_bond_atom_site_label_2
_geom_bond_distance
_geom_bond_site_symmetry_2
Yb1 O5 2.187(3) .
Yb1 O1 2.222(3) .
Yb1 O3 2.272(3) .
Yb1 N1 2.361(4) .
Yb1 N3 2.401(4) .
Yb1 N2 2.411(4) .
Yb1 Li2 3.029(9) .
Yb1 Li1 3.051(10) .
Yb1 Li3 3.142(9) .
Yb1 C23 3.199(4) .
O1 C1 1.355(5) .
O1 Li1 1.866(10) .
O2 C11 1.397(6) .
O2 C14 1.399(8) .
O3 C23 1.346(5) .
O3 Li2 1.854(11) .
O4 C33 1.388(6) .
O4 C36 1.404(7) .
O5 C45 1.350(6) .
O5 Li2 1.913(10) .
O6 C55 1.390(7) .
O6 C58 1.392(9) .
O7 C67 1.414(16) .
O7 C67' 1.439(15) .
O7 C70 1.444(15) .
O7 C70' 1.490(15) .
O7 Li1 1.886(11) .
O8 C71 1.403(7) .
O8 C74 1.423(9) .
O8 Li2 1.904(10) .
O9 C78 1.408(10) .
O9 C75 1.443(9) .
O9 Li3 1.899(10) .
N1 C8 1.399(6) .
N1 C7 1.470(6) .
N1 Li3 2.075(11) .
N2 C30 1.399(6) .
N2 C29 1.486(6) .
N2 Li1 1.994(11) .
N3 C52 1.406(6) .
N3 C51 1.463(6) .
N3 Li3 2.127(10) .
C1 C6 1.404(6) .
C1 C2 1.419(7) .
C1 Li1 2.761(10) .
C2 C3 1.385(7) .
C2 C15 1.556(7) .
C3 C4 1.387(7) .
C3 H3 0.9400 .
C4 C5 1.388(7) .
C4 C19 1.552(8) .
C5 C6 1.392(7) .
C5 H5 0.9400 .
C6 C7 1.515(7) .
C7 H7A 0.9800 .
C7 H7B 0.9800 .
C8 C13 1.399(7) .
C8 C9 1.424(7) .
C8 Li3 2.519(11) .
C9 C10 1.378(7) .
C9 H9 0.9400 .
C10 C11 1.355(8) .
C10 H10 0.9400 .
C11 C12 1.380(7) .
C12 C13 1.382(7) .
C12 H12 0.9400 .
C13 H13 0.9400 .
C14 H14A 0.9700 .
C14 H14B 0.9700 .
C14 H14C 0.9700 .
C15 C16 1.534(8) .
C15 C18 1.539(8) .
C15 C17 1.539(8) .
C16 H16A 0.9700 .
C16 H16B 0.9700 .
C16 H16C 0.9700 .
C17 H17A 0.9700 .
C17 H17B 0.9700 .
C17 H17C 0.9700 .
C18 H18A 0.9700 .
C18 H18B 0.9700 .
C18 H18C 0.9700 .
C19 C22' 1.490(13) .
C19 C21 1.492(13) .
C19 C22 1.526(13) .
C19 C20' 1.540(13) .
C19 C21' 1.541(13) .
C19 C20 1.543(13) .
C20 H20A 0.9700 .
C20 H20B 0.9700 .
C20 H20C 0.9700 .
C20' H20D 0.9700 .
C20' H20E 0.9700 .
C20' H20F 0.9700 .
C21 H21A 0.9700 .
C21 H21B 0.9700 .
C21 H21C 0.9700 .
C21' H21D 0.9700 .
C21' H21E 0.9700 .
C21' H21F 0.9700 .
C22 H22A 0.9700 .
C22 H22B 0.9700 .
C22 H22C 0.9700 .
C22' H22D 0.9700 .
C22' H22E 0.9700 .
C22' H22F 0.9700 .
C23 C28 1.416(6) .
C23 C24 1.421(6) .
C24 C25 1.389(7) .
C24 C37 1.544(7) .
C25 C26 1.390(7) .
C25 H25 0.9400 .
C26 C27 1.396(7) .
C26 C41 1.525(7) .
C27 C28 1.377(7) .
C27 H27 0.9400 .
C28 C29 1.524(6) .
C29 H29A 0.9800 .
C29 H29B 0.9800 .
C30 C31 1.407(6) .
C30 C35 1.407(7) .
C31 C32 1.375(7) .
C31 H31 0.9400 .
C32 C33 1.390(7) .
C32 H32 0.9400 .
C33 C34 1.367(7) .
C34 C35 1.400(7) .
C34 H34 0.9400 .
C35 H35 0.9400 .
C36 H36A 0.9700 .
C36 H36B 0.9700 .
C36 H36C 0.9700 .
C37 C39 1.523(9) .
C37 C38 1.536(7) .
C37 C40 1.539(7) .
C38 H38A 0.9700 .
C38 H38B 0.9700 .
C38 H38C 0.9700 .
C39 H39A 0.9700 .
C39 H39B 0.9700 .
C39 H39C 0.9700 .
C40 H40A 0.9700 .
C40 H40B 0.9700 .
C40 H40C 0.9700 .
C41 C44 1.535(8) .
C41 C42 1.535(8) .
C41 C43 1.542(8) .
C42 H42A 0.9700 .
C42 H42B 0.9700 .
C42 H42C 0.9700 .
C43 H43A 0.9700 .
C43 H43B 0.9700 .
C43 H43C 0.9700 .
C44 H44A 0.9700 .
C44 H44B 0.9700 .
C44 H44C 0.9700 .
C45 C50 1.412(7) .
C45 C46 1.415(7) .
C45 Li2 2.645(11) .
C46 C47 1.389(8) .
C46 C59 1.534(8) .
C47 C48 1.394(8) .
C47 H47 0.9400 .
C48 C49 1.390(8) .
C48 C63 1.530(8) .
C49 C50 1.388(7) .
C49 H49 0.9400 .
C50 C51 1.521(7) .
C51 H51A 0.9800 .
C51 H51B 0.9800 .
C52 C57 1.396(7) .
C52 C53 1.414(7) .
C52 Li3 2.459(10) .
C53 C54 1.376(7) .
C53 H53 0.9400 .
C54 C55 1.369(8) .
C54 H54 0.9400 .
C55 C56 1.387(8) .
C56 C57 1.387(7) .
C56 H56 0.9400 .
C57 H57 0.9400 .
C58 H58A 0.9700 .
C58 H58B 0.9700 .
C58 H58C 0.9700 .
C59 C61 1.541(8) .
C59 C62 1.543(9) .
C59 C60 1.547(8) .
C60 H60A 0.9700 .
C60 H60B 0.9700 .
C60 H60C 0.9700 .
C61 H61A 0.9700 .
C61 H61B 0.9700 .
C61 H61C 0.9700 .
C62 H62A 0.9700 .
C62 H62B 0.9700 .
C62 H62C 0.9700 .
C63 C64' 1.506(19) .
C63 C64 1.526(19) .
C63 C66' 1.53(2) .
C63 C65' 1.538(14) .
C63 C65 1.541(19) .
C63 C66 1.546(14) .
C64 H64A 0.9700 .
C64 H64B 0.9700 .
C64 H64C 0.9700 .
C64' H64D 0.9700 .
C64' H64E 0.9700 .
C64' H64F 0.9700 .
C65 H65A 0.9700 .
C65 H65B 0.9700 .
C65 H65C 0.9700 .
C65' H65D 0.9700 .
C65' H65E 0.9700 .
C65' H65F 0.9700 .
C66 H66A 0.9700 .
C66 H66B 0.9700 .
C66 H66C 0.9700 .
C66' H66D 0.9700 .
C66' H66E 0.9700 .
C66' H66F 0.9700 .
C67 C68 1.543(17) .
C67 H67A 0.9800 .
C67 H67B 0.9800 .
C67' C68' 1.481(17) .
C67' H67C 0.9800 .
C67' H67D 0.9800 .
C68 C69 1.493(16) .
C68 H68A 0.9800 .
C68 H68B 0.9800 .
C68' C69' 1.471(15) .
C68' H68C 0.9800 .
C68' H68D 0.9800 .
C69 C70 1.552(17) .
C69 H69A 0.9800 .
C69 H69B 0.9800 .
C69' C70' 1.487(17) .
C69' H69C 0.9800 .
C69' H69D 0.9800 .
C70 H70A 0.9800 .
C70 H70B 0.9800 .
C70' H70C 0.9800 .
C70' H70D 0.9800 .
C71 C72 1.490(11) .
C71 H71A 0.9800 .
C71 H71B 0.9800 .
C72 C73 1.517(11) .
C72 H72A 0.9800 .
C72 H72B 0.9800 .
C73 C74 1.436(10) .
C73 H73A 0.9800 .
C73 H73B 0.9800 .
C74 H74A 0.9800 .
C74 H74B 0.9800 .
C75 C76 1.492(10) .
C75 H75A 0.9800 .
C75 H75B 0.9800 .
C76 C77 1.447(12) .
C76 H76A 0.9800 .
C76 H76B 0.9800 .
C77 C78 1.490(10) .
C77 H77A 0.9800 .
C77 H77B 0.9800 .
C78 H78A 0.9800 .
C78 H78B 0.9800 .
C79 C80 1.541(19) .
C79' C80' 1.488(18) .
C80 C81 1.529(19) .
C80' C81' 1.482(19) .
C81 C82 1.485(19) .
C81' C82' 1.543(19) .
C82 C83 1.516(19) .
C82' C83' 1.482(19) .
C83 C84 1.460(19) .
C83' C84' 1.562(19) .
C85 C90 0.52(4) 2_756
C85 C89 1.49(4) 2_756
C85 C86 1.514(17) .
C86 C89 0.80(3) 2_756
C86 C87 1.500(18) .
C86 C88 1.54(4) 2_756
C86 C90 1.76(4) 2_756
C87 C88 0.31(7) 2_756
C87 C87 1.24(6) 2_756
C87 C89 1.48(4) 2_756
C87 C88 1.491(15) .
C88 C87 0.31(7) 2_756
C88 C89 1.485(18) .
C88 C86 1.54(4) 2_756
C88 C88 1.76(7) 2_756
C89 C86 0.80(3) 2_756
C89 C87 1.48(4) 2_756
C89 C90 1.488(17) .
C89 C85 1.49(4) 2_756
C90 C85 0.52(4) 2_756
C90 C86 1.76(4) 2_756

loop_
_geom_torsion_atom_site_label_1
_geom_torsion_atom_site_label_2
_geom_torsion_atom_site_label_3
_geom_torsion_atom_site_label_4
_geom_torsion
_geom_torsion_site_symmetry_1
_geom_torsion_site_symmetry_4
O5 Yb1 O1 C1 147.7(5) . .
O3 Yb1 O1 C1 -141.5(4) . .
N1 Yb1 O1 C1 29.4(4) . .
N3 Yb1 O1 C1 -48.6(4) . .
N2 Yb1 O1 C1 141.2(4) . .
Li2 Yb1 O1 C1 -155.5(5) . .
Li1 Yb1 O1 C1 139.4(6) . .
Li3 Yb1 O1 C1 -9.5(4) . .
C23 Yb1 O1 C1 -150.2(4) . .
O5 Yb1 O1 Li1 8.4(6) . .
O3 Yb1 O1 Li1 79.2(3) . .
N1 Yb1 O1 Li1 -109.9(3) . .
N3 Yb1 O1 Li1 172.1(3) . .
N2 Yb1 O1 Li1 1.8(3) . .
Li2 Yb1 O1 Li1 65.1(5) . .
Li3 Yb1 O1 Li1 -148.9(4) . .
C23 Yb1 O1 Li1 70.4(3) . .
O5 Yb1 O3 C23 142.1(3) . .
O1 Yb1 O3 C23 -24.9(3) . .
N1 Yb1 O3 C23 -102.3(8) . .
N3 Yb1 O3 C23 -137.9(3) . .
N2 Yb1 O3 C23 51.2(3) . .
Li2 Yb1 O3 C23 138.8(5) . .
Li1 Yb1 O3 C23 11.8(4) . .
Li3 Yb1 O3 C23 -127.4(4) . .
O5 Yb1 O3 Li2 3.3(3) . .
O1 Yb1 O3 Li2 -163.7(3) . .
N1 Yb1 O3 Li2 118.9(8) . .
N3 Yb1 O3 Li2 83.3(4) . .
N2 Yb1 O3 Li2 -87.6(4) . .
Li1 Yb1 O3 Li2 -127.0(4) . .
Li3 Yb1 O3 Li2 93.8(4) . .
C23 Yb1 O3 Li2 -138.8(5) . .
O1 Yb1 O5 C45 -168.7(5) . .
O3 Yb1 O5 C45 117.9(4) . .
N1 Yb1 O5 C45 -53.5(4) . .
N3 Yb1 O5 C45 26.5(4) . .
N2 Yb1 O5 C45 -162.3(4) . .
Li2 Yb1 O5 C45 121.0(6) . .
Li1 Yb1 O5 C45 -162.2(5) . .
Li3 Yb1 O5 C45 -11.8(5) . .
C23 Yb1 O5 C45 130.5(4) . .
O1 Yb1 O5 Li2 70.2(6) . .
O3 Yb1 O5 Li2 -3.2(3) . .
N1 Yb1 O5 Li2 -174.5(3) . .
N3 Yb1 O5 Li2 -94.5(3) . .
N2 Yb1 O5 Li2 76.6(3) . .
Li1 Yb1 O5 Li2 76.8(4) . .
Li3 Yb1 O5 Li2 -132.8(4) . .
C23 Yb1 O5 Li2 9.5(3) . .
O5 Yb1 N1 C8 -6.8(4) . .
O1 Yb1 N1 C8 160.8(4) . .
O3 Yb1 N1 C8 -120.2(8) . .
N3 Yb1 N1 C8 -84.4(3) . .
N2 Yb1 N1 C8 87.4(4) . .
Li2 Yb1 N1 C8 -13.0(6) . .
Li1 Yb1 N1 C8 125.9(4) . .
Li3 Yb1 N1 C8 -90.9(5) . .
C23 Yb1 N1 C8 161.8(3) . .
O5 Yb1 N1 C7 -150.5(3) . .
O1 Yb1 N1 C7 17.1(3) . .
O3 Yb1 N1 C7 96.2(8) . .
N3 Yb1 N1 C7 132.0(3) . .
N2 Yb1 N1 C7 -56.3(3) . .
Li2 Yb1 N1 C7 -156.7(4) . .
Li1 Yb1 N1 C7 -17.8(4) . .
Li3 Yb1 N1 C7 125.4(5) . .
C23 Yb1 N1 C7 18.2(6) . .
O5 Yb1 N1 Li3 84.1(3) . .
O1 Yb1 N1 Li3 -108.3(3) . .
O3 Yb1 N1 Li3 -29.2(9) . .
N3 Yb1 N1 Li3 6.6(3) . .
N2 Yb1 N1 Li3 178.3(3) . .
Li2 Yb1 N1 Li3 77.9(5) . .
Li1 Yb1 N1 Li3 -143.2(4) . .
C23 Yb1 N1 Li3 -107.3(5) . .
O5 Yb1 N2 C30 65.0(4) . .
O1 Yb1 N2 C30 -116.5(4) . .
O3 Yb1 N2 C30 141.6(4) . .
N1 Yb1 N2 C30 -42.7(4) . .
N3 Yb1 N2 C30 102.4(6) . .
Li2 Yb1 N2 C30 103.4(4) . .
Li1 Yb1 N2 C30 -114.8(5) . .
Li3 Yb1 N2 C30 -40.5(6) . .
C23 Yb1 N2 C30 159.1(4) . .
O5 Yb1 N2 C29 -73.6(3) . .
O1 Yb1 N2 C29 104.9(3) . .
O3 Yb1 N2 C29 3.0(3) . .
N1 Yb1 N2 C29 178.7(3) . .
N3 Yb1 N2 C29 -36.1(7) . .
Li2 Yb1 N2 C29 -35.2(4) . .
Li1 Yb1 N2 C29 106.6(4) . .
Li3 Yb1 N2 C29 -179.1(4) . .
C23 Yb1 N2 C29 20.5(3) . .
O5 Yb1 N2 Li1 179.8(3) . .
O1 Yb1 N2 Li1 -1.7(3) . .
O3 Yb1 N2 Li1 -103.6(3) . .
N1 Yb1 N2 Li1 72.1(3) . .
N3 Yb1 N2 Li1 -142.7(5) . .
Li2 Yb1 N2 Li1 -141.8(4) . .
Li3 Yb1 N2 Li1 74.3(5) . .
C23 Yb1 N2 Li1 -86.1(3) . .
O5 Yb1 N3 C52 161.1(3) . .
O1 Yb1 N3 C52 -15.1(3) . .
O3 Yb1 N3 C52 84.5(3) . .
N1 Yb1 N3 C52 -90.1(3) . .
N2 Yb1 N3 C52 122.9(5) . .
Li2 Yb1 N3 C52 122.0(4) . .
Li1 Yb1 N3 C52 -5.6(6) . .
Li3 Yb1 N3 C52 -83.7(4) . .
C23 Yb1 N3 C52 70.3(3) . .
O5 Yb1 N3 C51 20.1(3) . .
O1 Yb1 N3 C51 -156.1(3) . .
O3 Yb1 N3 C51 -56.5(3) . .
N1 Yb1 N3 C51 128.9(3) . .
N2 Yb1 N3 C51 -18.0(7) . .
Li2 Yb1 N3 C51 -19.0(4) . .
Li1 Yb1 N3 C51 -146.5(5) . .
Li3 Yb1 N3 C51 135.3(5) . .
C23 Yb1 N3 C51 -70.7(3) . .
O5 Yb1 N3 Li3 -115.2(3) . .
O1 Yb1 N3 Li3 68.6(3) . .
O3 Yb1 N3 Li3 168.2(3) . .
N1 Yb1 N3 Li3 -6.4(3) . .
N2 Yb1 N3 Li3 -153.3(5) . .
Li2 Yb1 N3 Li3 -154.2(4) . .
Li1 Yb1 N3 Li3 78.2(5) . .
C23 Yb1 N3 Li3 154.0(3) . .
Li1 O1 C1 C6 94.9(6) . .
Yb1 O1 C1 C6 -38.5(7) . .
Li1 O1 C1 C2 -84.8(6) . .
Yb1 O1 C1 C2 141.9(4) . .
Yb1 O1 C1 Li1 -133.3(6) . .
O1 C1 C2 C3 178.7(5) . .
C6 C1 C2 C3 -0.9(8) . .
Li1 C1 C2 C3 138.2(5) . .
O1 C1 C2 C15 -0.1(8) . .
C6 C1 C2 C15 -179.7(5) . .
Li1 C1 C2 C15 -40.6(6) . .
C1 C2 C3 C4 1.1(9) . .
C15 C2 C3 C4 179.9(5) . .
C2 C3 C4 C5 0.5(9) . .
C2 C3 C4 C19 -177.3(6) . .
C3 C4 C5 C6 -2.2(8) . .
C19 C4 C5 C6 175.5(6) . .
C4 C5 C6 C1 2.4(8) . .
C4 C5 C6 C7 -171.6(5) . .
O1 C1 C6 C5 179.6(5) . .
C2 C1 C6 C5 -0.8(8) . .
Li1 C1 C6 C5 -138.9(5) . .
O1 C1 C6 C7 -6.6(7) . .
C2 C1 C6 C7 173.0(5) . .
Li1 C1 C6 C7 34.8(6) . .
C8 N1 C7 C6 161.1(4) . .
Li3 N1 C7 C6 56.0(6) . .
Yb1 N1 C7 C6 -53.6(5) . .
C5 C6 C7 N1 -133.2(5) . .
C1 C6 C7 N1 52.9(7) . .
C7 N1 C8 C13 -162.6(4) . .
Li3 N1 C8 C13 -39.2(5) . .
Yb1 N1 C8 C13 51.2(5) . .
C7 N1 C8 C9 16.0(7) . .
Li3 N1 C8 C9 139.3(5) . .
Yb1 N1 C8 C9 -130.3(4) . .
C7 N1 C8 Li3 -123.4(5) . .
Yb1 N1 C8 Li3 90.4(4) . .
N1 C8 C9 C10 179.5(5) . .
C13 C8 C9 C10 -1.8(7) . .
Li3 C8 C9 C10 -99.5(9) . .
C8 C9 C10 C11 -0.2(8) . .
C9 C10 C11 C12 1.7(9) . .
C9 C10 C11 O2 -179.0(5) . .
C14 O2 C11 C10 161.8(6) . .
C14 O2 C11 C12 -19.0(9) . .
C10 C11 C12 C13 -1.0(8) . .
O2 C11 C12 C13 179.8(5) . .
C11 C12 C13 C8 -1.3(8) . .
N1 C8 C13 C12 -178.7(5) . .
C9 C8 C13 C12 2.6(7) . .
Li3 C8 C13 C12 148.6(6) . .
C3 C2 C15 C16 -0.2(8) . .
C1 C2 C15 C16 178.6(5) . .
C3 C2 C15 C18 119.8(6) . .
C1 C2 C15 C18 -61.4(7) . .
C3 C2 C15 C17 -119.6(6) . .
C1 C2 C15 C17 59.2(7) . .
C3 C4 C19 C22' 14.1(12) . .
C5 C4 C19 C22' -163.5(9) . .
C3 C4 C19 C21 177.4(9) . .
C5 C4 C19 C21 -0.2(11) . .
C3 C4 C19 C22 58.0(10) . .
C5 C4 C19 C22 -119.7(9) . .
C3 C4 C19 C20' -102.4(9) . .
C5 C4 C19 C20' 80.0(9) . .
C3 C4 C19 C21' 146.4(9) . .
C5 C4 C19 C21' -31.2(11) . .
C3 C4 C19 C20 -51.5(10) . .
C5 C4 C19 C20 130.9(9) . .
Li2 O3 C23 C28 69.7(7) . .
Yb1 O3 C23 C28 -55.2(5) . .
Li2 O3 C23 C24 -108.1(6) . .
Yb1 O3 C23 C24 127.0(4) . .
Li2 O3 C23 Yb1 124.9(6) . .
O5 Yb1 C23 O3 -36.8(3) . .
O1 Yb1 C23 O3 155.1(3) . .
N1 Yb1 C23 O3 154.1(4) . .
N3 Yb1 C23 O3 43.8(4) . .
N2 Yb1 C23 O3 -123.8(4) . .
Li2 Yb1 C23 O3 -29.5(4) . .
Li1 Yb1 C23 O3 -167.5(4) . .
Li3 Yb1 C23 O3 71.6(5) . .
O5 Yb1 C23 C28 96.7(3) . .
O1 Yb1 C23 C28 -71.4(3) . .
O3 Yb1 C23 C28 133.5(5) . .
N1 Yb1 C23 C28 -72.5(5) . .
N3 Yb1 C23 C28 177.3(3) . .
N2 Yb1 C23 C28 9.7(3) . .
Li2 Yb1 C23 C28 104.0(4) . .
Li1 Yb1 C23 C28 -34.0(3) . .
Li3 Yb1 C23 C28 -154.9(4) . .
O5 Yb1 C23 C24 -120.6(5) . .
O1 Yb1 C23 C24 71.2(5) . .
O3 Yb1 C23 C24 -83.8(6) . .
N1 Yb1 C23 C24 70.2(7) . .
N3 Yb1 C23 C24 -40.0(5) . .
N2 Yb1 C23 C24 152.4(6) . .
Li2 Yb1 C23 C24 -113.3(6) . .
Li1 Yb1 C23 C24 108.7(6) . .
Li3 Yb1 C23 C24 -12.2(7) . .
O3 C23 C24 C25 -175.4(4) . .
C28 C23 C24 C25 6.7(7) . .
Yb1 C23 C24 C25 -129.8(4) . .
O3 C23 C24 C37 8.1(7) . .
C28 C23 C24 C37 -169.7(5) . .
Yb1 C23 C24 C37 53.7(7) . .
C23 C24 C25 C26 -2.5(8) . .
C37 C24 C25 C26 173.9(5) . .
C24 C25 C26 C27 -2.8(8) . .
C24 C25 C26 C41 -177.7(5) . .
C25 C26 C27 C28 4.0(7) . .
C41 C26 C27 C28 179.0(5) . .
C26 C27 C28 C23 0.3(8) . .
C26 C27 C28 C29 -173.2(5) . .
O3 C23 C28 C27 176.2(4) . .
C24 C23 C28 C27 -5.8(7) . .
Yb1 C23 C28 C27 146.6(4) . .
O3 C23 C28 C29 -10.3(7) . .
C24 C23 C28 C29 167.7(4) . .
Yb1 C23 C28 C29 -39.9(4) . .
C30 N2 C29 C28 166.3(4) . .
Li1 N2 C29 C28 42.3(6) . .
Yb1 N2 C29 C28 -52.4(5) . .
C27 C28 C29 N2 -117.4(5) . .
C23 C28 C29 N2 69.0(6) . .
C29 N2 C30 C31 -177.3(5) . .
Li1 N2 C30 C31 -57.2(6) . .
Yb1 N2 C30 C31 42.8(6) . .
C29 N2 C30 C35 1.8(7) . .
Li1 N2 C30 C35 121.8(6) . .
Yb1 N2 C30 C35 -138.1(5) . .
N2 C30 C31 C32 178.6(6) . .
C35 C30 C31 C32 -0.5(8) . .
C30 C31 C32 C33 1.7(9) . .
C36 O4 C33 C34 5.3(9) . .
C36 O4 C33 C32 -175.8(6) . .
C31 C32 C33 C34 -1.8(9) . .
C31 C32 C33 O4 179.3(6) . .
O4 C33 C34 C35 179.7(6) . .
C32 C33 C34 C35 0.9(9) . .
C33 C34 C35 C30 0.3(9) . .
N2 C30 C35 C34 -179.6(5) . .
C31 C30 C35 C34 -0.5(8) . .
C25 C24 C37 C39 -114.1(6) . .
C23 C24 C37 C39 62.2(6) . .
C25 C24 C37 C38 4.5(7) . .
C23 C24 C37 C38 -179.2(5) . .
C25 C24 C37 C40 125.2(5) . .
C23 C24 C37 C40 -58.5(7) . .
C25 C26 C41 C44 -22.3(8) . .
C27 C26 C41 C44 163.0(5) . .
C25 C26 C41 C42 97.4(6) . .
C27 C26 C41 C42 -77.2(7) . .
C25 C26 C41 C43 -142.4(6) . .
C27 C26 C41 C43 42.9(7) . .
Li2 O5 C45 C50 79.0(6) . .
Yb1 O5 C45 C50 -37.8(7) . .
Li2 O5 C45 C46 -99.5(6) . .
Yb1 O5 C45 C46 143.7(4) . .
Yb1 O5 C45 Li2 -116.8(5) . .
O5 C45 C46 C47 179.5(5) . .
C50 C45 C46 C47 1.0(8) . .
Li2 C45 C46 C47 128.6(5) . .
O5 C45 C46 C59 -2.6(8) . .
C50 C45 C46 C59 179.0(5) . .
Li2 C45 C46 C59 -53.5(7) . .
C45 C46 C47 C48 -0.6(9) . .
C59 C46 C47 C48 -178.6(5) . .
C46 C47 C48 C49 0.0(9) . .
C46 C47 C48 C63 -179.4(6) . .
C47 C48 C49 C50 0.1(8) . .
C63 C48 C49 C50 179.5(5) . .
C48 C49 C50 C45 0.4(8) . .
C48 C49 C50 C51 -174.9(5) . .
O5 C45 C50 C49 -179.5(4) . .
C46 C45 C50 C49 -0.9(7) . .
Li2 C45 C50 C49 -135.3(5) . .
O5 C45 C50 C51 -4.3(7) . .
C46 C45 C50 C51 174.2(5) . .
Li2 C45 C50 C51 39.8(6) . .
C52 N3 C51 C50 160.4(4) . .
Li3 N3 C51 C50 55.3(7) . .
Yb1 N3 C51 C50 -56.2(5) . .
C49 C50 C51 N3 -131.6(5) . .
C45 C50 C51 N3 53.2(7) . .
C51 N3 C52 C57 176.7(4) . .
Li3 N3 C52 C57 -50.4(5) . .
Yb1 N3 C52 C57 34.5(5) . .
C51 N3 C52 C53 -4.8(7) . .
Li3 N3 C52 C53 128.1(5) . .
Yb1 N3 C52 C53 -147.0(4) . .
C51 N3 C52 Li3 -132.9(5) . .
Yb1 N3 C52 Li3 84.9(4) . .
C57 C52 C53 C54 -0.5(7) . .
N3 C52 C53 C54 -179.1(5) . .
Li3 C52 C53 C54 -97.1(7) . .
C52 C53 C54 C55 0.5(8) . .
C53 C54 C55 C56 0.0(9) . .
C53 C54 C55 O6 -179.1(5) . .
C58 O6 C55 C54 160.7(6) . .
C58 O6 C55 C56 -18.4(9) . .
C54 C55 C56 C57 -0.4(8) . .
O6 C55 C56 C57 178.6(5) . .
C55 C56 C57 C52 0.4(8) . .
N3 C52 C57 C56 178.7(5) . .
C53 C52 C57 C56 0.1(7) . .
Li3 C52 C57 C56 135.6(6) . .
C47 C46 C59 C61 -126.5(6) . .
C45 C46 C59 C61 55.6(7) . .
C47 C46 C59 C62 113.1(6) . .
C45 C46 C59 C62 -64.8(7) . .
C47 C46 C59 C60 -7.2(8) . .
C45 C46 C59 C60 174.9(6) . .
C49 C48 C63 C64' -153.2(10) . .
C47 C48 C63 C64' 26.1(11) . .
C49 C48 C63 C64 -112.6(10) . .
C47 C48 C63 C64 66.7(11) . .
C49 C48 C63 C66' -23.8(11) . .
C47 C48 C63 C66' 155.5(9) . .
C49 C48 C63 C65' 91.4(10) . .
C47 C48 C63 C65' -89.3(10) . .
C49 C48 C63 C65 126.3(10) . .
C47 C48 C63 C65 -54.4(11) . .
C49 C48 C63 C66 9.6(11) . .
C47 C48 C63 C66 -171.1(9) . .
C67' O7 C67 C68 -56(7) . .
C70 O7 C67 C68 53.3(19) . .
C70' O7 C67 C68 40.0(18) . .
Li1 O7 C67 C68 -115.1(13) . .
C67 O7 C67' C68' 77(7) . .
C70 O7 C67' C68' 2(2) . .
C70' O7 C67' C68' -11(2) . .
Li1 O7 C67' C68' -156.0(14) . .
O7 C67 C68 C69 -31(2) . .
O7 C67' C68' C69' 11(2) . .
C67 C68 C69 C70 1(2) . .
C67' C68' C69' C70' -7(2) . .
C67 O7 C70 C69 -51.8(19) . .
C67' O7 C70 C69 -39.6(19) . .
C70' O7 C70 C69 42(7) . .
Li1 O7 C70 C69 116.9(13) . .
C68 C69 C70 O7 28(2) . .
C68' C69' C70' O7 0(2) . .
C67 O7 C70' C69' -6(2) . .
C67' O7 C70' C69' 6(2) . .
C70 O7 C70' C69' -96(8) . .
Li1 O7 C70' C69' 150.7(13) . .
C74 O8 C71 C72 22.0(9) . .
Li2 O8 C71 C72 -155.1(7) . .
O8 C71 C72 C73 -26.1(10) . .
C71 C72 C73 C74 19.9(11) . .
C71 O8 C74 C73 -9.2(11) . .
Li2 O8 C74 C73 168.3(8) . .
C72 C73 C74 O8 -7.3(12) . .
C78 O9 C75 C76 18.2(11) . .
Li3 O9 C75 C76 -177.6(7) . .
O9 C75 C76 C77 -2.5(13) . .
C75 C76 C77 C78 -13.1(13) . .
C75 O9 C78 C77 -27.6(11) . .
Li3 O9 C78 C77 167.9(7) . .
C76 C77 C78 O9 25.0(12) . .
C79 C80 C81 C82 153(7) . .
C79' C80' C81' C82' -160(3) . .
C80 C81 C82 C83 114(28) . .
C80' C81' C82' C83' -34(5) . .
C81 C82 C83 C84 -94(29) . .
C81' C82' C83' C84' -27(4) . .
C90 C85 C86 C89 3(8) 2_756 2_756
C90 C85 C86 C87 -57(8) 2_756 .
C89 C85 C86 C87 -60(3) 2_756 .
C90 C85 C86 C88 -61(8) 2_756 2_756
C89 C85 C86 C88 -64(3) 2_756 2_756
C89 C85 C86 C90 -3(8) 2_756 2_756
C89 C86 C87 C88 -79(16) 2_756 2_756
C85 C86 C87 C88 -19(17) . 2_756
C90 C86 C87 C88 -33(16) 2_756 2_756
C89 C86 C87 C87 121(7) 2_756 2_756
C85 C86 C87 C87 -179(6) . 2_756
C88 C86 C87 C87 -160(22) 2_756 2_756
C90 C86 C87 C87 167(6) 2_756 2_756
C85 C86 C87 C89 60(3) . 2_756
C88 C86 C87 C89 79(16) 2_756 2_756
C90 C86 C87 C89 46(3) 2_756 2_756
C89 C86 C87 C88 116(3) 2_756 .
C85 C86 C87 C88 176(2) . .
C88 C86 C87 C88 -165(17) 2_756 .
C90 C86 C87 C88 162.3(19) 2_756 .
C88 C87 C88 C87 0.00(15) 2_756 2_756
C89 C87 C88 C87 -174(32) 2_756 2_756
C86 C87 C88 C87 151(32) . 2_756
C88 C87 C88 C89 -6(28) 2_756 .
C87 C87 C88 C89 -6(28) 2_756 .
C89 C87 C88 C89 -179(4) 2_756 .
C86 C87 C88 C89 145(4) . .
C88 C87 C88 C86 26(29) 2_756 2_756
C87 C87 C88 C86 26(29) 2_756 2_756
C89 C87 C88 C86 -148(4) 2_756 2_756
C86 C87 C88 C86 177(4) . 2_756
C87 C87 C88 C88 0.00(12) 2_756 2_756
C89 C87 C88 C88 -174(32) 2_756 2_756
C86 C87 C88 C88 151(32) . 2_756
C87 C88 C89 C86 77(16) 2_756 2_756
C87 C88 C89 C86 81(3) . 2_756
C88 C88 C89 C86 80(4) 2_756 2_756
C87 C88 C89 C87 3(15) . 2_756
C86 C88 C89 C87 -77(16) 2_756 2_756
C88 C88 C89 C87 3(12) 2_756 2_756
C87 C88 C89 C90 169(15) 2_756 .
C87 C88 C89 C90 172.6(18) . .
C86 C88 C89 C90 92(3) 2_756 .
C88 C88 C89 C90 172(3) 2_756 .
C87 C88 C89 C85 148(15) 2_756 2_756
C87 C88 C89 C85 151.3(19) . 2_756
C86 C88 C89 C85 71(3) 2_756 2_756
C88 C88 C89 C85 151(3) 2_756 2_756
C86 C89 C90 C85 -3(7) 2_756 2_756
C87 C89 C90 C85 -80(7) 2_756 2_756
C88 C89 C90 C85 -83(7) . 2_756
C87 C89 C90 C86 -77(4) 2_756 2_756
C88 C89 C90 C86 -80(4) . 2_756
C85 C89 C90 C86 3(7) 2_756 2_756
C1 O1 Li1 O7 -6.3(9) . .
Yb1 O1 Li1 O7 142.6(7) . .
C1 O1 Li1 N2 -151.2(4) . .
Yb1 O1 Li1 N2 -2.2(4) . .
Yb1 O1 Li1 C1 149.0(4) . .
C1 O1 Li1 Yb1 -149.0(4) . .
C67 O7 Li1 O1 -8.2(15) . .
C67' O7 Li1 O1 -20.5(15) . .
C70 O7 Li1 O1 -174.3(11) . .
C70' O7 Li1 O1 -159.8(11) . .
C67 O7 Li1 N2 130.1(12) . .
C67' O7 Li1 N2 117.8(12) . .
C70 O7 Li1 N2 -36.1(13) . .
C70' O7 Li1 N2 -21.6(13) . .
C67 O7 Li1 C1 -11.1(13) . .
C67' O7 Li1 C1 -23.4(12) . .
C70 O7 Li1 C1 -177.2(10) . .
C70' O7 Li1 C1 -162.7(10) . .
C67 O7 Li1 Yb1 63.3(16) . .
C67' O7 Li1 Yb1 51.0(16) . .
C70 O7 Li1 Yb1 -102.9(14) . .
C70' O7 Li1 Yb1 -88.4(14) . .
C30 N2 Li1 O1 122.5(4) . .
C29 N2 Li1 O1 -114.0(4) . .
Yb1 N2 Li1 O1 2.0(4) . .
C30 N2 Li1 O7 -26.8(7) . .
C29 N2 Li1 O7 96.7(6) . .
Yb1 N2 Li1 O7 -147.3(6) . .
C30 N2 Li1 C1 108.4(5) . .
C29 N2 Li1 C1 -128.2(5) . .
Yb1 N2 Li1 C1 -12.2(4) . .
C30 N2 Li1 Yb1 120.5(4) . .
C29 N2 Li1 Yb1 -116.0(3) . .
C6 C1 Li1 O1 -104.5(6) . .
C2 C1 Li1 O1 114.7(6) . .
O1 C1 Li1 O7 175.0(7) . .
C6 C1 Li1 O7 70.5(6) . .
C2 C1 Li1 O7 -70.3(6) . .
O1 C1 Li1 N2 33.7(5) . .
C6 C1 Li1 N2 -70.8(6) . .
C2 C1 Li1 N2 148.4(5) . .
O1 C1 Li1 Yb1 23.5(3) . .
C6 C1 Li1 Yb1 -81.0(4) . .
C2 C1 Li1 Yb1 138.2(4) . .
O5 Yb1 Li1 O1 -177.50(19) . .
O3 Yb1 Li1 O1 -104.2(3) . .
N1 Yb1 Li1 O1 67.4(3) . .
N3 Yb1 Li1 O1 -14.6(6) . .
N2 Yb1 Li1 O1 -177.2(5) . .
Li2 Yb1 Li1 O1 -136.0(3) . .
Li3 Yb1 Li1 O1 38.8(4) . .
C23 Yb1 Li1 O1 -99.8(3) . .
O5 Yb1 Li1 O7 85.4(10) . .
O1 Yb1 Li1 O7 -97.1(11) . .
O3 Yb1 Li1 O7 158.7(10) . .
N1 Yb1 Li1 O7 -29.6(10) . .
N3 Yb1 Li1 O7 -111.7(10) . .
N2 Yb1 Li1 O7 85.7(10) . .
Li2 Yb1 Li1 O7 126.9(10) . .
Li3 Yb1 Li1 O7 -58.3(11) . .
C23 Yb1 Li1 O7 163.2(11) . .
O5 Yb1 Li1 N2 -0.3(4) . .
O1 Yb1 Li1 N2 177.2(5) . .
O3 Yb1 Li1 N2 73.0(3) . .
N1 Yb1 Li1 N2 -115.3(3) . .
N3 Yb1 Li1 N2 162.6(3) . .
Li2 Yb1 Li1 N2 41.2(4) . .
Li3 Yb1 Li1 N2 -144.0(3) . .
C23 Yb1 Li1 N2 77.5(3) . .
O5 Yb1 Li1 C1 168.59(15) . .
O1 Yb1 Li1 C1 -13.9(2) . .
O3 Yb1 Li1 C1 -118.1(2) . .
N1 Yb1 Li1 C1 53.5(2) . .
N3 Yb1 Li1 C1 -28.5(5) . .
N2 Yb1 Li1 C1 168.8(4) . .
Li2 Yb1 Li1 C1 -149.9(3) . .
Li3 Yb1 Li1 C1 24.9(4) . .
C23 Yb1 Li1 C1 -113.7(2) . .
C23 O3 Li2 O8 64.2(10) . .
Yb1 O3 Li2 O8 -159.9(8) . .
C23 O3 Li2 O5 -139.6(4) . .
Yb1 O3 Li2 O5 -3.6(4) . .
C23 O3 Li2 C45 -160.8(4) . .
Yb1 O3 Li2 C45 -24.9(5) . .
C23 O3 Li2 Yb1 -135.9(5) . .
C71 O8 Li2 O3 -88.9(11) . .
C74 O8 Li2 O3 94.3(10) . .
C71 O8 Li2 O5 120.6(8) . .
C74 O8 Li2 O5 -56.2(10) . .
C71 O8 Li2 C45 131.3(7) . .
C74 O8 Li2 C45 -45.5(8) . .
C71 O8 Li2 Yb1 171.3(17) . .
C74 O8 Li2 Yb1 -5(2) . .
C45 O5 Li2 O3 -137.8(4) . .
Yb1 O5 Li2 O3 3.8(4) . .
C45 O5 Li2 O8 22.1(8) . .
Yb1 O5 Li2 O8 163.7(6) . .
Yb1 O5 Li2 C45 141.6(4) . .
C45 O5 Li2 Yb1 -141.6(4) . .
O5 C45 Li2 O3 47.8(5) . .
C50 C45 Li2 O3 -69.7(6) . .
C46 C45 Li2 O3 155.1(5) . .
O5 C45 Li2 O8 -162.0(7) . .
C50 C45 Li2 O8 80.6(5) . .
C46 C45 Li2 O8 -54.6(6) . .
C50 C45 Li2 O5 -117.4(5) . .
C46 C45 Li2 O5 107.4(6) . .
O5 C45 Li2 Yb1 28.3(3) . .
C50 C45 Li2 Yb1 -89.1(4) . .
C46 C45 Li2 Yb1 135.7(4) . .
O5 Yb1 Li2 O3 -175.0(5) . .
O1 Yb1 Li2 O3 23.0(5) . .
N1 Yb1 Li2 O3 -165.6(2) . .
N3 Yb1 Li2 O3 -94.7(3) . .
N2 Yb1 Li2 O3 85.5(3) . .
Li1 Yb1 Li2 O3 59.7(4) . .
Li3 Yb1 Li2 O3 -115.2(3) . .
C23 Yb1 Li2 O3 16.7(2) . .
O5 Yb1 Li2 O8 -61.2(19) . .
O1 Yb1 Li2 O8 136.8(19) . .
O3 Yb1 Li2 O8 114(2) . .
N1 Yb1 Li2 O8 -52(2) . .
N3 Yb1 Li2 O8 19(2) . .
N2 Yb1 Li2 O8 -161(2) . .
Li1 Yb1 Li2 O8 173(2) . .
Li3 Yb1 Li2 O8 -1(2) . .
C23 Yb1 Li2 O8 130(2) . .
O1 Yb1 Li2 O5 -162.0(2) . .
O3 Yb1 Li2 O5 175.0(5) . .
N1 Yb1 Li2 O5 9.4(6) . .
N3 Yb1 Li2 O5 80.3(3) . .
N2 Yb1 Li2 O5 -99.5(3) . .
Li1 Yb1 Li2 O5 -125.4(3) . .
Li3 Yb1 Li2 O5 59.7(4) . .
C23 Yb1 Li2 O5 -168.4(4) . .
O5 Yb1 Li2 C45 -18.7(2) . .
O1 Yb1 Li2 C45 179.27(17) . .
O3 Yb1 Li2 C45 156.2(5) . .
N1 Yb1 Li2 C45 -9.4(5) . .
N3 Yb1 Li2 C45 61.5(2) . .
N2 Yb1 Li2 C45 -118.2(2) . .
Li1 Yb1 Li2 C45 -144.1(3) . .
Li3 Yb1 Li2 C45 41.0(4) . .
C23 Yb1 Li2 C45 172.9(3) . .
C78 O9 Li3 N1 36.9(10) . .
C75 O9 Li3 N1 -124.6(8) . .
C78 O9 Li3 N3 -157.9(10) . .
C75 O9 Li3 N3 40.6(15) . .
C78 O9 Li3 C52 178.3(7) . .
C75 O9 Li3 C52 16.8(10) . .
C78 O9 Li3 C8 2.8(9) . .
C75 O9 Li3 C8 -158.7(7) . .
C78 O9 Li3 Yb1 71.5(16) . .
C75 O9 Li3 Yb1 -90.0(15) . .
C8 N1 Li3 O9 -78.0(6) . .
C7 N1 Li3 O9 39.0(7) . .
Yb1 N1 Li3 O9 164.3(5) . .
C8 N1 Li3 N3 110.3(4) . .
C7 N1 Li3 N3 -132.8(4) . .
Yb1 N1 Li3 N3 -7.4(4) . .
C8 N1 Li3 C52 141.0(5) . .
C7 N1 Li3 C52 -102.1(5) . .
Yb1 N1 Li3 C52 23.3(5) . .
C7 N1 Li3 C8 116.9(4) . .
Yb1 N1 Li3 C8 -117.7(3) . .
C8 N1 Li3 Yb1 117.7(3) . .
C7 N1 Li3 Yb1 -125.3(4) . .
C52 N3 Li3 O9 -39.5(11) . .
C51 N3 Li3 O9 77.4(12) . .
Yb1 N3 Li3 O9 -159.2(11) . .
C52 N3 Li3 N1 127.0(4) . .
C51 N3 Li3 N1 -116.1(5) . .
Yb1 N3 Li3 N1 7.3(4) . .
C51 N3 Li3 C52 116.9(6) . .
Yb1 N3 Li3 C52 -119.7(3) . .
C52 N3 Li3 C8 160.2(5) . .
C51 N3 Li3 C8 -82.9(6) . .
Yb1 N3 Li3 C8 40.5(4) . .
C52 N3 Li3 Yb1 119.7(3) . .
C51 N3 Li3 Yb1 -123.4(5) . .
C57 C52 Li3 O9 -67.4(6) . .
N3 C52 Li3 O9 156.8(7) . .
C53 C52 Li3 O9 45.0(9) . .
C57 C52 Li3 N1 73.2(5) . .
N3 C52 Li3 N1 -62.6(5) . .
C53 C52 Li3 N1 -174.4(5) . .
C57 C52 Li3 N3 135.8(5) . .
C53 C52 Li3 N3 -111.8(7) . .
C57 C52 Li3 C8 105.9(8) . .
N3 C52 Li3 C8 -29.9(7) . .
C53 C52 Li3 C8 -141.8(7) . .
C57 C52 Li3 Yb1 91.5(3) . .
N3 C52 Li3 Yb1 -44.3(3) . .
C53 C52 Li3 Yb1 -156.2(6) . .
N1 C8 Li3 O9 113.8(6) . .
C13 C8 Li3 O9 -101.0(5) . .
C9 C8 Li3 O9 8.5(11) . .
C13 C8 Li3 N1 145.2(4) . .
C9 C8 Li3 N1 -105.2(9) . .
N1 C8 Li3 N3 -77.4(5) . .
C13 C8 Li3 N3 67.8(5) . .
C9 C8 Li3 N3 177.4(7) . .
N1 C8 Li3 C52 -60.0(7) . .
C13 C8 Li3 C52 85.2(8) . .
C9 C8 Li3 C52 -165.2(7) . .
N1 C8 Li3 Yb1 -45.4(2) . .
C13 C8 Li3 Yb1 99.8(3) . .
C9 C8 Li3 Yb1 -150.6(8) . .
O5 Yb1 Li3 O9 -149.2(13) . .
O1 Yb1 Li3 O9 25.6(13) . .
O3 Yb1 Li3 O9 130.8(12) . .
N1 Yb1 Li3 O9 -43.3(12) . .
N3 Yb1 Li3 O9 146.3(15) . .
N2 Yb1 Li3 O9 -46.5(16) . .
Li2 Yb1 Li3 O9 177.4(12) . .
Li1 Yb1 Li3 O9 3.2(15) . .
C23 Yb1 Li3 O9 104.4(13) . .
O5 Yb1 Li3 N1 -105.8(3) . .
O1 Yb1 Li3 N1 68.9(3) . .
O3 Yb1 Li3 N1 174.13(18) . .
N3 Yb1 Li3 N1 -170.3(5) . .
N2 Yb1 Li3 N1 -3.2(6) . .
Li2 Yb1 Li3 N1 -139.2(3) . .
Li1 Yb1 Li3 N1 46.5(4) . .
C23 Yb1 Li3 N1 147.7(2) . .
O5 Yb1 Li3 N3 64.5(3) . .
O1 Yb1 Li3 N3 -120.7(3) . .
O3 Yb1 Li3 N3 -15.5(4) . .
N1 Yb1 Li3 N3 170.3(5) . .
N2 Yb1 Li3 N3 167.2(3) . .
Li2 Yb1 Li3 N3 31.1(4) . .
Li1 Yb1 Li3 N3 -143.2(3) . .
C23 Yb1 Li3 N3 -41.9(5) . .
O5 Yb1 Li3 C52 95.9(3) . .
O1 Yb1 Li3 C52 -89.3(3) . .
O3 Yb1 Li3 C52 15.9(4) . .
N1 Yb1 Li3 C52 -158.2(5) . .
N3 Yb1 Li3 C52 31.4(2) . .
N2 Yb1 Li3 C52 -161.4(3) . .
Li2 Yb1 Li3 C52 62.5(4) . .
Li1 Yb1 Li3 C52 -111.7(3) . .
C23 Yb1 Li3 C52 -10.5(5) . .
O5 Yb1 Li3 C8 -74.1(3) . .
O1 Yb1 Li3 C8 100.6(2) . .
O3 Yb1 Li3 C8 -154.16(18) . .
N1 Yb1 Li3 C8 31.7(2) . .
N3 Yb1 Li3 C8 -138.6(4) . .
N2 Yb1 Li3 C8 28.6(6) . .
Li2 Yb1 Li3 C8 -107.5(3) . .
Li1 Yb1 Li3 C8 78.2(4) . .
C23 Yb1 Li3 C8 179.45(19) . .
